data_7250048
loop_
_publ_author_name
'Yang, Tian-Shu'
'Duan, Xiao-Fang'
'Yin, Fan'
'Cai, Li-Xuan'
'Zhou, Li-Peng'
'Hu, Shao-Jun'
'Guo, Xiao-Qing'
'Sun, Qing-Fu'

_publ_section_title
;
 Guest-adaptive hydrogen-bonded dimerization of a C3-symmetric
 tribenzotriquinacene molecular bowl
;
_journal_issue 13
_journal_name_full CrystEngComm
_journal_page_first 2025
_journal_page_last 2032
_journal_paper_doi 10.1039/D5CE00038F
_journal_volume 27
_journal_year 2025
_chemical_formula_moiety '2(C59 H57 N15 O3), 5(C7 H8), 2(C H Cl3), 2(H2 O)'
_chemical_formula_sum 'C155 H160 Cl6 N30 O8'
_chemical_formula_weight 2783.82
_space_group_crystal_system triclinic
_space_group_IT_number 2
_space_group_name_Hall '-P 1'
_space_group_name_H-M_alt 'P -1'
_atom_sites_solution_hydrogens mixed
_audit_block_doi 10.5517/ccdc.csd.cc2mbq4v
_audit_creation_date 2025-02-14
_audit_creation_method
;
Olex2 1.5
(compiled 2024.02.16 svn.r378c4104 for OlexSys, GUI svn.r6928)
;
_audit_update_record
;
2025-02-14 deposited with the CCDC.	2025-02-27 downloaded from the CCDC.
;
_cell_angle_alpha 71.658(2)
_cell_angle_beta 79.5378(19)
_cell_angle_gamma 82.7903(17)
_cell_formula_units_Z 1
_cell_length_a 14.3812(3)
_cell_length_b 15.4937(3)
_cell_length_c 17.2333(4)
_cell_measurement_reflns_used 17720
_cell_measurement_temperature 100.00(10)
_cell_measurement_theta_max 55.0310
_cell_measurement_theta_min 2.3970
_cell_volume 3574.58(14)
_computing_cell_refinement 'CrysAlisPro 1.171.43.116a (Rigaku OD, 2024)'
_computing_data_collection 'CrysAlisPro 1.171.43.116a (Rigaku OD, 2024)'
_computing_data_reduction 'CrysAlisPro 1.171.43.116a (Rigaku OD, 2024)'
_computing_molecular_graphics 'Olex2 1.5 (Dolomanov et al., 2009)'
_computing_publication_material 'Olex2 1.5 (Dolomanov et al., 2009)'
_computing_structure_refinement 'SHELXL 2018/3 (Sheldrick, 2015)'
_computing_structure_solution 'SHELXT  (Sheldrick, 2015)'
_diffrn_ambient_environment N~2~
_diffrn_ambient_temperature 100.00(10)
_diffrn_detector 'Hybrid Pixel Array Detector'
_diffrn_detector_area_resol_mean 10.0000
_diffrn_detector_type HyPix
_diffrn_measured_fraction_theta_full 0.995
_diffrn_measured_fraction_theta_max 0.972
_diffrn_measurement_details
;
List of Runs (angles in degrees, time in seconds):

  # Type    Start    End  Width  t~exp~   \w     \q     \k     \f   Frames
#--------------------------------------------------------------------------
  1  \w     21.00 110.00   0.50    1.40    --   65.46-125.00 -30.00  178
  2  \w     76.00 102.00   0.50    1.40    --   65.46-125.00  60.00   52
  3  \w     -5.00  76.00   0.50    1.40    --   65.46 -96.00  68.00  162
  4  \w     -6.00  19.00   0.50    1.40    --   65.46 -38.00 120.00   50
  5  \w     44.00 139.00   0.50    1.40    --   65.46  57.00 150.00  190
  6  \w     88.00 113.00   0.50    1.40    --   65.46  96.00 176.00   50
  7  \w     -5.00  87.00   0.50    1.40    --   65.46 -57.00 -30.00  184
  8  \w    -12.00  27.00   0.50    1.40    --   65.46 -38.00-180.00   78
  9  \w     38.00  64.00   0.50    1.40    --   65.46 -38.00-180.00   52
 10  \w     -6.00  37.00   0.50    0.35    --   -1.17 -99.00-120.00   86
 11  \w     -3.00  35.00   0.50    0.35    --   -1.17 -96.00  68.00   76
 12  \w    -75.00 -10.00   0.50    0.35    --   -1.17 -77.00  30.00  130
 13  \w   -140.00 -62.00   0.50    1.40    --  -67.80 -57.00 -30.00  156
 14  \w   -141.00 -85.00   0.50    1.40    --  -67.80 -96.00  68.00  112
 15  \w   -140.00 -90.00   0.50    1.40    --  -67.80 -99.00  90.00  100
 16  \w   -135.00 -92.00   0.50    1.40    --  -67.80 -99.00 150.00   86
 17  \w   -138.00 -80.00   0.50    1.40    --  -67.80-125.00 -30.00  116
 18  \w   -132.00 -89.00   0.50    1.40    --  -67.80 -99.00 -60.00   86
 19  \w    -57.00 -10.00   0.50    1.40    --  -67.80  57.00   0.00   94
 20  \w     35.00  72.00   0.50    0.35    --   -1.17  57.00 -90.00   74
 21  \w    -96.00 -14.00   0.50    1.40    --  -67.80  77.00  30.00  164
 22  \w    -96.00 -13.00   0.50    1.40    --  -67.80  77.00-180.00  166
 23  \w   -109.00 -39.00   0.50    1.40    --  -67.80 125.00-150.00  140
 24  \w    -90.00 -30.00   0.50    1.40    --  -67.80  96.00 176.00  120
 25  \w    -35.00  23.00   0.50    0.35    --   -1.17  96.00 176.00  116
;
_diffrn_measurement_device 'four-circle diffractometer'
_diffrn_measurement_device_type 'ROD, Synergy Custom system, HyPix'
_diffrn_measurement_method '\w scans'
_diffrn_orient_matrix_type 'CrysAlisPro convention (1999,Acta A55,543-557)'
_diffrn_orient_matrix_UB_11 -0.0183075000
_diffrn_orient_matrix_UB_12 0.0876229000
_diffrn_orient_matrix_UB_13 -0.0416694000
_diffrn_orient_matrix_UB_21 0.0108575000
_diffrn_orient_matrix_UB_22 0.0245233000
_diffrn_orient_matrix_UB_23 0.0655393000
_diffrn_orient_matrix_UB_31 0.0925344000
_diffrn_orient_matrix_UB_32 0.0075969000
_diffrn_orient_matrix_UB_33 -0.0287569000
_diffrn_radiation_monochromator mirror
_diffrn_radiation_probe x-ray
_diffrn_radiation_type GaK\a
_diffrn_radiation_wavelength 1.3405
_diffrn_reflns_av_R_equivalents 0.0736
_diffrn_reflns_av_unetI/netI 0.0817
_diffrn_reflns_Laue_measured_fraction_full 0.995
_diffrn_reflns_Laue_measured_fraction_max 0.972
_diffrn_reflns_limit_h_max 17
_diffrn_reflns_limit_h_min -16
_diffrn_reflns_limit_k_max 18
_diffrn_reflns_limit_k_min -18
_diffrn_reflns_limit_l_max 21
_diffrn_reflns_limit_l_min -21
_diffrn_reflns_number 40828
_diffrn_reflns_point_group_measured_fraction_full 0.995
_diffrn_reflns_point_group_measured_fraction_max 0.972
_diffrn_reflns_theta_full 53.543
_diffrn_reflns_theta_max 55.126
_diffrn_reflns_theta_min 2.376
_diffrn_source 'micro-focus metaljet'
_exptl_absorpt_coefficient_mu 1.087
_exptl_absorpt_correction_T_max 1.00000
_exptl_absorpt_correction_T_min 0.80499
_exptl_absorpt_correction_type multi-scan
_exptl_absorpt_process_details
;
CrysAlisPro 1.171.43.116a (Rigaku Oxford Diffraction, 2024)
Empirical absorption correction using spherical harmonics,
implemented in SCALE3 ABSPACK scaling algorithm.
;
_exptl_crystal_colour 'clear light colourless'
_exptl_crystal_colour_lustre clear
_exptl_crystal_colour_modifier light
_exptl_crystal_colour_primary colourless
_exptl_crystal_density_diffrn 1.293
_exptl_crystal_description block
_exptl_crystal_F_000 1466
_exptl_crystal_size_max 0.13
_exptl_crystal_size_mid 0.12
_exptl_crystal_size_min 0.1
_refine_diff_density_max 1.200
_refine_diff_density_min -0.772
_refine_diff_density_rms 0.084
_refine_ls_extinction_method none
_refine_ls_goodness_of_fit_ref 1.096
_refine_ls_hydrogen_treatment mixed
_refine_ls_matrix_type full
_refine_ls_number_parameters 1165
_refine_ls_number_reflns 13351
_refine_ls_number_restraints 790
_refine_ls_restrained_S_all 1.092
_refine_ls_R_factor_all 0.1928
_refine_ls_R_factor_gt 0.1378
_refine_ls_shift/su_max 0.000
_refine_ls_shift/su_mean 0.000
_refine_ls_structure_factor_coef Fsqd
_refine_ls_weighting_details 'w=1/[\s^2^(Fo^2^)+(0.0849P)^2^+25.3942P] where P=(Fo^2^+2Fc^2^)/3'
_refine_ls_weighting_scheme calc
_refine_ls_wR_factor_gt 0.3414
_refine_ls_wR_factor_ref 0.3586
_reflns_Friedel_coverage 0.000
_reflns_number_gt 9413
_reflns_number_total 13351
_reflns_threshold_expression 'I > 2\s(I)'
_cod_data_source_file d5ce00038f2.cif
_cod_data_source_block PhMe
_cod_depositor_comments 'Adding full bibliography for 7250046--7250051.cif.'
_cod_original_cell_volume 3574.59(15)
_cod_database_code 7250048
_shelx_shelxl_version_number 2018/3
_chemical_oxdiff_formula 'C H O N Cl'
_shelx_space_group_comment
;
The symmetry employed for this shelxl refinement is uniquely defined
by the following loop, which should always be used as a source of
symmetry information in preference to the above space-group names.
They are only intended as comments.
;
_shelx_estimated_absorpt_t_max 0.899
_shelx_estimated_absorpt_t_min 0.872
_olex2_refinement_description
;
1. Fixed Uiso
 At 1.2 times of:
  All C(H) groups, All C(H,H) groups, All N(H) groups
 At 1.5 times of:
  All C(H,H,H) groups, All O(H,H) groups
2. Restrained distances
 C61-C60 \\sim C65-C60 \\sim C65-C64 \\sim C64-C63 \\sim C62-C61 \\sim C63-C62
 with sigma of 0.02
 C67-C69 \\sim C68-C70 \\sim C69-C71 \\sim C70-C72 \\sim C71-C67 \\sim C72-C68
 with sigma of 0.02
 C68-C67 \\sim C69-C68 \\sim C70-C69 \\sim C71-C70 \\sim C72-C71 \\sim C72-C67
 with sigma of 0.02
 C66-C60 \\sim C73-C67
 with sigma of 0.02
 C73-C72 \\sim C73-C68
 with sigma of 0.02
 C60-C62 \\sim C61-C63 \\sim C62-C64 \\sim C63-C65 \\sim C64-C60 \\sim C65-C61
 with sigma of 0.02
 C66-C65 \\sim C66-C61
 with sigma of 0.02
3. Restrained planarity
 C67, C68, C69, C70, C71, C72, C73
 with sigma of 0.01
 C60, C61, C62, C63, C64, C65, C66
 with sigma of 0.01
 C60A, C61A, C62A, C63A, C64A, C65A, C66A
 with sigma of 0.01
4. Uiso/Uaniso restraints and constraints
C40 \\sim C41 \\sim C41A \\sim C42 \\sim C42A: within 2A with sigma of 0.01 and
sigma for terminal atoms of 0.02 within 2A
C67 \\sim C67A \\sim C68 \\sim C68A \\sim C69 \\sim C69A \\sim C70 \\sim C70A
\\sim C71 \\sim C71A \\sim C72 \\sim C72A \\sim C73 \\sim C73A \\sim C78A \\sim
C78B \\sim Cl1A \\sim Cl1B \\sim Cl2A \\sim Cl2B \\sim Cl3A \\sim Cl3B \\sim
C78 \\sim Cl1 \\sim Cl2 \\sim Cl3: within 2A with sigma of 0.01 and sigma for
terminal atoms of 0.02 within 2A
C23 \\sim C24 \\sim C24A \\sim C25 \\sim C25A: within 2A with sigma of 0.01 and
sigma for terminal atoms of 0.02 within 2A
C60 \\sim C61 \\sim C62 \\sim C63 \\sim C64 \\sim C65 \\sim C66 \\sim C60A
\\sim C61A \\sim C62A \\sim C63A \\sim C64A \\sim C65A \\sim C66A: within 2A
with sigma of 0.01 and sigma for terminal atoms of 0.02 within 2A
Uanis(C72A) \\sim Ueq, Uanis(C67A) \\sim Ueq, Uanis(C68A) \\sim Ueq,
Uanis(C73A) \\sim Ueq, Uanis(C69A) \\sim Ueq, Uanis(C71A) \\sim Ueq,
Uanis(C70A) \\sim Ueq, Uanis(C68) \\sim Ueq, Uanis(C67) \\sim Ueq, Uanis(C72)
\\sim Ueq, Uanis(C73) \\sim Ueq, Uanis(C69) \\sim Ueq, Uanis(C71) \\sim Ueq,
Uanis(C70) \\sim Ueq: with sigma of 0.02 and sigma for terminal atoms of 0.04
5. Same fragment restrains
{C23, C24, C25} sigma for 1-2: 0.01, 1-3: 0.01
as in
{C23, C24A, C25A}
{C60A, C61A, C62A, C63A, C64A, C65A, C66A} sigma for 1-2: 0.01, 1-3: 0.01
as in
{C60, C61, C62, C63, C64, C65, C66}
{C78A, Cl1A, Cl2A, Cl3A} sigma for 1-2: 0.01, 1-3: 0.01
{C78B, Cl1B, Cl2B, Cl3B} sigma for 1-2: 0.01, 1-3: 0.01
as in
{C78, Cl1, Cl2, Cl3}
{C40, C41A, C42A} sigma for 1-2: 0.01, 1-3: 0.01
as in
{C40, C41, C42}
{C67A, C68A, C69A, C70A, C71A, C72A, C73A} sigma for 1-2: 0.01, 1-3: 0.01
as in
{C67, C68, C69, C70, C71, C72, C73}
6. Others
 1*[Sof(C78)+Sof(H78)+Sof(Cl1)+Sof(Cl2)+Sof(Cl3)]+1*[Sof(C78A)+Sof(H78A)+
 Sof(Cl1A)+Sof(Cl2A)+Sof(Cl3A)]+1*[Sof(C78B)+Sof(H78B)+Sof(Cl1B)+Sof(Cl2B)+
 Sof(Cl3B)]=1 with esd of 0
 Sof(C78)=Sof(H78)=Sof(Cl1)=Sof(Cl2)=Sof(Cl3)=FVAR(1)
 Sof(C60A)=Sof(C61A)=Sof(H61A)=Sof(C62A)=Sof(H62A)=Sof(C63A)=Sof(H63A)=
 Sof(C64A)=Sof(H64A)=Sof(C65A)=Sof(H65A)=Sof(C66A)=Sof(H66D)=Sof(H66E)=
 Sof(H66F)=1-FVAR(2)
 Sof(C60)=Sof(C61)=Sof(H61)=Sof(C62)=Sof(H62)=Sof(C63)=Sof(H63)=Sof(C64)=
 Sof(H64)=Sof(C65)=Sof(H65)=Sof(C66)=Sof(H66A)=Sof(H66B)=Sof(H66C)=FVAR(2)
 Sof(H23A)=Sof(C24)=Sof(H24D)=Sof(H24E)=Sof(H24F)=Sof(C25)=Sof(H25D)=Sof(H25E)=
 Sof(H25F)=1-FVAR(3)
 Sof(H23)=Sof(C24A)=Sof(H24A)=Sof(H24B)=Sof(H24C)=Sof(C25A)=Sof(H25A)=
 Sof(H25B)=Sof(H25C)=FVAR(3)
 Sof(H40A)=Sof(C41A)=Sof(H41D)=Sof(H41E)=Sof(H41F)=Sof(C42A)=Sof(H42D)=
 Sof(H42E)=Sof(H42F)=1-FVAR(4)
 Sof(H40)=Sof(C41)=Sof(H41A)=Sof(H41B)=Sof(H41C)=Sof(C42)=Sof(H42A)=Sof(H42B)=
 Sof(H42C)=FVAR(4)
 Sof(C67A)=Sof(C68A)=Sof(H68A)=Sof(C69A)=Sof(H69A)=Sof(C70A)=Sof(H70A)=
 Sof(C71A)=Sof(H71A)=Sof(C72A)=Sof(H72A)=Sof(C73A)=Sof(H73D)=Sof(H73E)=
 Sof(H73F)=1-FVAR(5)
 Sof(C67)=Sof(C68)=Sof(H68)=Sof(C69)=Sof(H69)=Sof(C70)=Sof(H70)=Sof(C71)=
 Sof(H71)=Sof(C72)=Sof(H72)=Sof(C73)=Sof(H73A)=Sof(H73B)=Sof(H73C)=FVAR(5)
 Sof(C78A)=Sof(H78A)=Sof(Cl1A)=Sof(Cl2A)=Sof(Cl3A)=FVAR(6)
 Sof(C78B)=Sof(H78B)=Sof(Cl1B)=Sof(Cl2B)=Sof(Cl3B)=FVAR(7)
 Fixed Sof: C74(0.5) H74A(0.5) H74B(0.5) H74C(0.5) H75(0.5)
7.a Riding coordinates:
 C73(H73A,H73B,H73C), C73A(H73D,H73E,H73F)
7.b Ternary CH refined with riding coordinates:
 C23(H23), C23(H23A), C40(H40), C40(H40A), C57(H57), C78A(H78A), C78B(H78B),
 C78(H78)
7.c Aromatic/amide H refined with riding coordinates:
 C10(H10), C11(H11), C13(H13), C15(H15), C19(H19), C20(H20), C21(H21),
 C27(H27), C29(H29), C30(H30), C32(H32), C36(H36), C37(H37), C38(H38), C43(H43),
  C45(H45), C46(H46), C49(H49), C53(H53), C54(H54), C55(H55), N5(H5), N10(H10A),
  N15(H15A), C61(H61), C62(H62), C63(H63), C64(H64), C65(H65), C61A(H61A),
 C62A(H62A), C63A(H63A), C64A(H64A), C65A(H65A), C68(H68), C69(H69), C70(H70),
 C71(H71), C72(H72), C68A(H68A), C69A(H69A), C70A(H70A), C71A(H71A), C72A(H72A),
  C75(H75), C76(H76), C77(H77)
7.d Idealised Me refined as rotating group:
 C1(H1A,H1B,H1C), C6(H6A,H6B,H6C), C7(H7A,H7B,H7C), C8(H8A,H8B,H8C), C24A(H24A,
 H24B,H24C), C25A(H25A,H25B,H25C), C41(H41A,H41B,H41C), C42(H42A,H42B,H42C),
 C58(H58A,H58B,H58C), C59(H59A,H59B,H59C), C66(H66A,H66B,H66C), C66A(H66D,H66E,
 H66F), C74(H74A,H74B,H74C), C24(H24D,H24E,H24F), C25(H25D,H25E,H25F),
 C41A(H41D,H41E,H41F), C42A(H42D,H42E,H42F)
;
_olex2_submission_special_instructions 'No special instructions were received'
_oxdiff_exptl_absorpt_empirical_details
;
Empirical correction (ABSPACK) includes:
- Absorption correction using spherical harmonics
- Frame scaling
;
_oxdiff_exptl_absorpt_empirical_full_max 4.794
_oxdiff_exptl_absorpt_empirical_full_min 0.344

loop_
_space_group_symop_operation_xyz
'x, y, z'
'-x, -y, -z'

loop_
_atom_site_label
_atom_site_type_symbol
_atom_site_fract_x
_atom_site_fract_y
_atom_site_fract_z
_atom_site_U_iso_or_equiv
_atom_site_adp_type
_atom_site_occupancy
_atom_site_site_symmetry_order
_atom_site_calc_flag
_atom_site_refinement_flags_posn
_atom_site_refinement_flags_adp
_atom_site_refinement_flags_occupancy
_atom_site_disorder_assembly
_atom_site_disorder_group
C1 C 0.9910(5) 0.5392(6) 0.2839(4) 0.057(2) Uani 1 1 d . . . . .
H1A H 1.031956 0.536196 0.324413 0.086 Uiso 1 1 calc R U . . .
H1B H 0.989607 0.600446 0.244180 0.086 Uiso 1 1 calc R U . . .
H1C H 1.015710 0.494338 0.254456 0.086 Uiso 1 1 calc R U . . .
C2 C 0.8906(4) 0.5183(5) 0.3284(4) 0.0459(18) Uani 1 1 d . . . . .
C3 C 0.8197(4) 0.5168(5) 0.2674(4) 0.0452(17) Uani 1 1 d . . . . .
C4 C 0.8893(4) 0.4212(5) 0.3966(4) 0.0453(17) Uani 1 1 d . . . . .
C5 C 0.8439(5) 0.5903(5) 0.3739(4) 0.0429(16) Uani 1 1 d . . . . .
C6 C 0.8607(5) 0.5444(6) 0.1746(4) 0.0514(19) Uani 1 1 d . . . . .
H6A H 0.878037 0.607646 0.156758 0.077 Uiso 1 1 calc R U . . .
H6B H 0.813044 0.538922 0.142678 0.077 Uiso 1 1 calc R U . . .
H6C H 0.917156 0.504224 0.165313 0.077 Uiso 1 1 calc R U . . .
C7 C 0.9853(5) 0.3660(6) 0.4049(4) 0.057(2) Uani 1 1 d . . . . .
H7A H 1.013294 0.356583 0.351609 0.085 Uiso 1 1 calc R U . . .
H7B H 0.976040 0.306716 0.446777 0.085 Uiso 1 1 calc R U . . .
H7C H 1.027876 0.399317 0.421490 0.085 Uiso 1 1 calc R U . . .
C8 C 0.8993(5) 0.6746(5) 0.3597(4) 0.0529(19) Uani 1 1 d . . . . .
H8A H 0.960619 0.654800 0.379224 0.079 Uiso 1 1 calc R U . . .
H8B H 0.862719 0.714487 0.390363 0.079 Uiso 1 1 calc R U . . .
H8C H 0.909567 0.707945 0.300582 0.079 Uiso 1 1 calc R U . . .
C9 C 0.7910(4) 0.4192(5) 0.2973(4) 0.0455(17) Uani 1 1 d . . . . .
C10 C 0.7342(5) 0.3806(6) 0.2615(4) 0.0500(19) Uani 1 1 d . . . . .
H10 H 0.711662 0.415339 0.211562 0.060 Uiso 1 1 calc R U . . .
C11 C 0.7110(5) 0.2924(6) 0.2988(4) 0.0519(19) Uani 1 1 d . . . . .
H11 H 0.673597 0.265276 0.273953 0.062 Uiso 1 1 calc R U . . .
C12 C 0.7423(5) 0.2426(6) 0.3728(4) 0.0498(18) Uani 1 1 d . . . . .
C13 C 0.7989(5) 0.2799(6) 0.4103(4) 0.0501(18) Uani 1 1 d . . . . .
H13 H 0.820243 0.245572 0.460917 0.060 Uiso 1 1 calc R U . . .
C14 C 0.8227(4) 0.3693(5) 0.3707(4) 0.0452(17) Uani 1 1 d . . . . .
C15 C 0.6503(5) 0.1079(6) 0.3944(4) 0.0535(19) Uani 1 1 d . . . . .
H15 H 0.605125 0.133343 0.357806 0.064 Uiso 1 1 calc R U . . .
C16 C 0.6603(5) 0.0201(6) 0.4444(5) 0.057(2) Uani 1 1 d . . . . .
C17 C 0.6031(5) -0.0568(6) 0.4568(5) 0.0555(19) Uani 1 1 d . . . . .
C18 C 0.4793(5) -0.1068(5) 0.4199(5) 0.0536(18) Uani 1 1 d . . . . .
C19 C 0.4897(6) -0.1925(6) 0.4753(5) 0.060(2) Uani 1 1 d . . . . .
H19 H 0.449233 -0.238532 0.480115 0.072 Uiso 1 1 calc R U . . .
C20 C 0.5613(7) -0.2096(6) 0.5238(5) 0.067(2) Uani 1 1 d . . . . .
H20 H 0.570623 -0.267708 0.562829 0.080 Uiso 1 1 calc R U . . .
C21 C 0.6187(6) -0.1407(6) 0.5144(5) 0.062(2) Uani 1 1 d . . . . .
H21 H 0.668019 -0.150648 0.546940 0.074 Uiso 1 1 calc R U . . .
C22 C 0.4028(6) -0.0854(6) 0.3662(5) 0.057(2) Uani 1 1 d . . . . .
C23 C 0.3192(8) 0.0301(7) 0.2657(8) 0.093(3) Uani 1 1 d D U . . .
H23 H 0.278969 -0.018136 0.265877 0.111 Uiso 0.532(16) 1 calc R U P A 1
H23A H 0.257518 0.002621 0.291757 0.111 Uiso 0.468(16) 1 calc R U P A 2
C24A C 0.3581(18) 0.0884(17) 0.1826(13) 0.129(7) Uani 0.532(16) 1 d D U P A 1
H24A H 0.305912 0.118305 0.151956 0.193 Uiso 0.532(16) 1 calc R U P A 1
H24B H 0.399657 0.050618 0.152465 0.193 Uiso 0.532(16) 1 calc R U P A 1
H24C H 0.394510 0.134743 0.188573 0.193 Uiso 0.532(16) 1 calc R U P A 1
C25A C 0.2603(15) 0.1180(14) 0.2949(16) 0.104(6) Uani 0.532(16) 1 d D U P A 1
H25A H 0.304535 0.163928 0.288409 0.156 Uiso 0.532(16) 1 calc R U P A 1
H25B H 0.231288 0.096344 0.352926 0.156 Uiso 0.532(16) 1 calc R U P A 1
H25C H 0.210771 0.145159 0.260325 0.156 Uiso 0.532(16) 1 calc R U P A 1
C26 C 0.8290(4) 0.5362(5) 0.4647(3) 0.0389(15) Uani 1 1 d . . . . .
C27 C 0.7952(4) 0.5710(5) 0.5306(3) 0.0388(15) Uani 1 1 d . . . . .
H27 H 0.779093 0.634365 0.521624 0.047 Uiso 1 1 calc R U . . .
C28 C 0.7857(4) 0.5101(5) 0.6099(4) 0.0358(14) Uani 1 1 d . . . . .
C29 C 0.8084(4) 0.4184(5) 0.6232(4) 0.0404(15) Uani 1 1 d . . . . .
H29 H 0.801396 0.378027 0.677998 0.049 Uiso 1 1 calc R U . . .
C30 C 0.8419(4) 0.3841(5) 0.5565(4) 0.0423(15) Uani 1 1 d . . . . .
H30 H 0.858254 0.320750 0.565467 0.051 Uiso 1 1 calc R U . . .
C31 C 0.8508(4) 0.4439(5) 0.4773(4) 0.0395(15) Uani 1 1 d . . . . .
C32 C 0.7321(4) 0.4976(5) 0.7600(3) 0.0366(14) Uani 1 1 d . . . . .
H32 H 0.745884 0.434473 0.785544 0.044 Uiso 1 1 calc R U . . .
C33 C 0.6912(5) 0.5618(5) 0.7970(4) 0.0396(15) Uani 1 1 d . . . . .
C34 C 0.6564(4) 0.5491(5) 0.8857(4) 0.0374(14) Uani 1 1 d . . . . .
C35 C 0.6228(4) 0.4471(5) 1.0144(4) 0.0403(15) Uani 1 1 d . . . . .
C36 C 0.5940(4) 0.5172(5) 1.0500(4) 0.0440(17) Uani 1 1 d . . . . .
H36 H 0.571937 0.503653 1.107603 0.053 Uiso 1 1 calc R U . . .
C37 C 0.5978(5) 0.6066(5) 1.0004(4) 0.0467(17) Uani 1 1 d . . . . .
H37 H 0.579490 0.655573 1.023351 0.056 Uiso 1 1 calc R U . . .
C38 C 0.6289(5) 0.6232(5) 0.9164(4) 0.0446(16) Uani 1 1 d . . . . .
H38 H 0.631446 0.683841 0.880429 0.054 Uiso 1 1 calc R U . . .
C39 C 0.6174(5) 0.3497(5) 1.0665(4) 0.0482(18) Uani 1 1 d . . . . .
C40 C 0.6273(6) 0.1895(5) 1.0682(5) 0.060(2) Uani 1 1 d D U . . .
H40 H 0.576156 0.182321 1.117100 0.072 Uiso 0.755(17) 1 calc R U P B 1
H40A H 0.615317 0.180085 1.129175 0.072 Uiso 0.245(17) 1 calc R U P B 2
C41 C 0.7189(10) 0.1563(9) 1.1027(10) 0.084(4) Uani 0.755(17) 1 d D U P B 1
H41A H 0.714285 0.093760 1.139552 0.126 Uiso 0.755(17) 1 calc R U P B 1
H41B H 0.730716 0.195994 1.133787 0.126 Uiso 0.755(17) 1 calc R U P B 1
H41C H 0.771184 0.157658 1.057202 0.126 Uiso 0.755(17) 1 calc R U P B 1
C42 C 0.5982(10) 0.1418(7) 1.0158(6) 0.060(3) Uani 0.755(17) 1 d D U P B 1
H42A H 0.648863 0.141576 0.969379 0.091 Uiso 0.755(17) 1 calc R U P B 1
H42B H 0.540315 0.173141 0.994635 0.091 Uiso 0.755(17) 1 calc R U P B 1
H42C H 0.586154 0.078827 1.048637 0.091 Uiso 0.755(17) 1 calc R U P B 1
C43 C 0.6548(4) 0.6010(5) 0.2485(4) 0.0455(17) Uani 1 1 d . . . . .
H43 H 0.646700 0.574050 0.207935 0.055 Uiso 1 1 calc R U . . .
C44 C 0.5854(5) 0.6604(5) 0.2731(4) 0.0438(16) Uani 1 1 d . . . . .
C45 C 0.5952(5) 0.7013(5) 0.3318(4) 0.0451(16) Uani 1 1 d . . . . .
H45 H 0.546357 0.742476 0.347722 0.054 Uiso 1 1 calc R U . . .
C46 C 0.6780(5) 0.6808(5) 0.3669(4) 0.0458(17) Uani 1 1 d . . . . .
H46 H 0.686186 0.707643 0.407485 0.055 Uiso 1 1 calc R U . . .
C47 C 0.7485(5) 0.6209(5) 0.3425(4) 0.0419(16) Uani 1 1 d . . . . .
C48 C 0.7375(5) 0.5809(5) 0.2847(4) 0.0442(17) Uani 1 1 d . . . . .
C49 C 0.4168(5) 0.7232(5) 0.2613(4) 0.0417(15) Uani 1 1 d . . . . .
H49 H 0.401982 0.747173 0.306832 0.050 Uiso 1 1 calc R U . . .
C50 C 0.3581(5) 0.7246(5) 0.2061(4) 0.0402(15) Uani 1 1 d . . . . .
C51 C 0.2600(4) 0.7604(4) 0.2010(4) 0.0377(14) Uani 1 1 d . . . . .
C52 C 0.1235(5) 0.7595(4) 0.1498(4) 0.0401(15) Uani 1 1 d . . . . .
C53 C 0.0746(5) 0.8209(5) 0.1885(4) 0.0486(17) Uani 1 1 d . . . . .
H53 H 0.010348 0.841117 0.182727 0.058 Uiso 1 1 calc R U . . .
C54 C 0.1228(5) 0.8523(5) 0.2364(5) 0.0524(18) Uani 1 1 d . . . . .
H54 H 0.091920 0.894695 0.264094 0.063 Uiso 1 1 calc R U . . .
C55 C 0.2152(5) 0.8212(5) 0.2429(4) 0.0477(17) Uani 1 1 d . . . . .
H55 H 0.248763 0.841145 0.275990 0.057 Uiso 1 1 calc R U . . .
C56 C 0.0719(5) 0.7207(5) 0.0996(4) 0.0407(15) Uani 1 1 d . . . . .
C57 C 0.0857(5) 0.6152(5) 0.0164(4) 0.0468(17) Uani 1 1 d . . . . .
H57 H 0.014974 0.624661 0.025882 0.056 Uiso 1 1 calc R U . . .
C58 C 0.1202(7) 0.6603(7) -0.0745(5) 0.075(3) Uani 1 1 d . . . . .
H58A H 0.189450 0.650899 -0.085470 0.112 Uiso 1 1 calc R U . . .
H58B H 0.101666 0.725799 -0.088571 0.112 Uiso 1 1 calc R U . . .
H58C H 0.091865 0.633342 -0.108263 0.112 Uiso 1 1 calc R U . . .
C59 C 0.1121(5) 0.5142(5) 0.0424(5) 0.0513(18) Uani 1 1 d . . . . .
H59A H 0.080187 0.484847 0.012793 0.077 Uiso 1 1 calc R U . . .
H59B H 0.092326 0.488785 0.102079 0.077 Uiso 1 1 calc R U . . .
H59C H 0.180889 0.503124 0.029271 0.077 Uiso 1 1 calc R U . . .
N1 N 0.7195(4) 0.1505(5) 0.4087(4) 0.0559(16) Uani 1 1 d . . . . .
N2 N 0.7703(5) 0.0918(6) 0.4645(5) 0.071(2) Uani 1 1 d . . . . .
N3 N 0.7340(5) 0.0123(6) 0.4869(5) 0.073(2) Uani 1 1 d . . . . .
N4 N 0.5345(4) -0.0385(4) 0.4096(4) 0.0539(15) Uani 1 1 d . . . . .
N5 N 0.3902(5) -0.0001(5) 0.3204(5) 0.069(2) Uani 1 1 d . . . . .
H5 H 0.426353 0.040331 0.323150 0.083 Uiso 1 1 calc R U . . .
N6 N 0.7487(4) 0.5442(4) 0.6787(3) 0.0395(13) Uani 1 1 d . . . . .
N7 N 0.7199(5) 0.6334(4) 0.6659(3) 0.0568(17) Uani 1 1 d . . . . .
N8 N 0.6849(5) 0.6438(4) 0.7381(3) 0.0564(17) Uani 1 1 d . . . . .
N9 N 0.6554(3) 0.4623(4) 0.9334(3) 0.0365(12) Uani 1 1 d . . . . .
N10 N 0.6290(4) 0.2877(4) 1.0265(3) 0.0462(14) Uani 1 1 d . . . . .
H10A H 0.638289 0.306607 0.972115 0.055 Uiso 1 1 calc R U . . .
N11 N 0.4988(4) 0.6813(4) 0.2376(3) 0.0422(13) Uani 1 1 d . . . . .
N12 N 0.4939(4) 0.6562(4) 0.1695(3) 0.0447(14) Uani 1 1 d . . . . .
N13 N 0.4088(4) 0.6827(4) 0.1509(3) 0.0442(14) Uani 1 1 d . . . . .
N14 N 0.2140(4) 0.7291(4) 0.1551(3) 0.0389(12) Uani 1 1 d . . . . .
N15 N 0.1238(4) 0.6596(4) 0.0675(3) 0.0431(13) Uani 1 1 d . . . . .
H15A H 0.182724 0.644925 0.076866 0.052 Uiso 1 1 calc R U . . .
O1 O 0.3558(4) -0.1469(4) 0.3668(4) 0.0654(15) Uani 1 1 d . . . . .
O2 O 0.6018(4) 0.3313(4) 1.1430(3) 0.0592(15) Uani 1 1 d . . . . .
O3 O -0.0109(3) 0.7465(3) 0.0921(3) 0.0539(13) Uani 1 1 d . . . . .
C60 C 0.2954(12) 0.1232(11) 0.8051(9) 0.077(3) Uani 0.334(8) 1 d D U P C 1
C61 C 0.3856(11) 0.0943(13) 0.8278(11) 0.077(3) Uani 0.334(8) 1 d D U P C 1
H61 H 0.427702 0.055849 0.801743 0.092 Uiso 0.334(8) 1 calc R U P C 1
C62 C 0.4125(12) 0.1222(14) 0.8887(12) 0.076(4) Uani 0.334(8) 1 d D U P C 1
H62 H 0.473791 0.102371 0.903741 0.091 Uiso 0.334(8) 1 calc R U P C 1
C63 C 0.3545(15) 0.1769(14) 0.9276(11) 0.078(4) Uani 0.334(8) 1 d D U P C 1
H63 H 0.374725 0.195025 0.969320 0.093 Uiso 0.334(8) 1 calc R U P C 1
C64 C 0.2655(14) 0.2059(14) 0.9055(12) 0.079(4) Uani 0.334(8) 1 d D U P C 1
H64 H 0.223731 0.244335 0.931842 0.095 Uiso 0.334(8) 1 calc R U P C 1
C65 C 0.2381(11) 0.1789(13) 0.8455(12) 0.076(4) Uani 0.334(8) 1 d D U P C 1
H65 H 0.176739 0.199342 0.830935 0.091 Uiso 0.334(8) 1 calc R U P C 1
C66 C 0.2616(18) 0.0954(17) 0.7396(13) 0.086(6) Uani 0.334(8) 1 d D U P C 1
H66A H 0.308138 0.109696 0.689026 0.129 Uiso 0.334(8) 1 calc R U P C 1
H66B H 0.200570 0.128583 0.727911 0.129 Uiso 0.334(8) 1 calc R U P C 1
H66C H 0.253886 0.029677 0.759041 0.129 Uiso 0.334(8) 1 calc R U P C 1
C60A C 0.3037(8) 0.1558(6) 0.8752(6) 0.076(3) Uani 0.666(8) 1 d D U P C 2
C61A C 0.3871(8) 0.1095(7) 0.8481(6) 0.082(3) Uani 0.666(8) 1 d D U P C 2
H61A H 0.443627 0.107522 0.870070 0.099 Uiso 0.666(8) 1 calc R U P C 2
C62A C 0.3860(9) 0.0665(8) 0.7889(7) 0.082(3) Uani 0.666(8) 1 d D U P C 2
H62A H 0.442811 0.035222 0.770764 0.098 Uiso 0.666(8) 1 calc R U P C 2
C63A C 0.3075(9) 0.0672(8) 0.7558(7) 0.084(3) Uani 0.666(8) 1 d D U P C 2
H63A H 0.309058 0.037081 0.715279 0.101 Uiso 0.666(8) 1 calc R U P C 2
C64A C 0.2248(9) 0.1128(8) 0.7822(7) 0.081(3) Uani 0.666(8) 1 d D U P C 2
H64A H 0.168505 0.114310 0.760096 0.097 Uiso 0.666(8) 1 calc R U P C 2
C65A C 0.2251(7) 0.1553(7) 0.8401(7) 0.070(3) Uani 0.666(8) 1 d D U P C 2
H65A H 0.167754 0.186439 0.857319 0.084 Uiso 0.666(8) 1 calc R U P C 2
C66A C 0.2981(10) 0.2045(9) 0.9394(7) 0.082(4) Uani 0.666(8) 1 d D U P C 2
H66D H 0.334480 0.168006 0.983036 0.123 Uiso 0.666(8) 1 calc R U P C 2
H66E H 0.231699 0.213206 0.963504 0.123 Uiso 0.666(8) 1 calc R U P C 2
H66F H 0.324399 0.264058 0.913395 0.123 Uiso 0.666(8) 1 calc R U P C 2
C67 C 0.9938(15) 0.0052(14) 0.6141(13) 0.131(5) Uani 0.340(7) 1 d D U P D -1
C68 C 1.0553(17) -0.0406(16) 0.6733(14) 0.135(5) Uani 0.340(7) 1 d D U P D -1
H68 H 1.050444 -0.102948 0.704405 0.161 Uiso 0.340(7) 1 calc R U P D -1
C69 C 1.1246(18) 0.0124(19) 0.6833(15) 0.135(5) Uani 0.340(7) 1 d D U P D -1
H69 H 1.167220 -0.014824 0.721899 0.163 Uiso 0.340(7) 1 calc R U P D -1
C70 C 1.1298(17) 0.1039(19) 0.6365(16) 0.119(5) Uani 0.340(7) 1 d D U P D -1
H70 H 1.176323 0.137844 0.644043 0.142 Uiso 0.340(7) 1 calc R U P D -1
C71 C 1.0675(17) 0.1482(15) 0.5776(15) 0.090(4) Uani 0.340(7) 1 d D U P D -1
H71 H 1.072187 0.210441 0.546209 0.108 Uiso 0.340(7) 1 calc R U P D -1
C72 C 0.9980(16) 0.0964(14) 0.5672(13) 0.087(4) Uani 0.340(7) 1 d D U P D -1
H72 H 0.955194 0.123784 0.528783 0.104 Uiso 0.340(7) 1 calc R U P D -1
C73 C 0.925(2) -0.045(2) 0.603(2) 0.160(8) Uani 0.340(7) 1 d D U P D -1
H73A H 0.863197 -0.030635 0.632629 0.241 Uiso 0.340(7) 1 d R U P D -1
H73B H 0.942237 -0.110925 0.624039 0.241 Uiso 0.340(7) 1 d R U P D -1
H73C H 0.921377 -0.029085 0.543779 0.241 Uiso 0.340(7) 1 d R U P D -1
C67A C 0.9567(14) -0.2144(14) 0.8037(11) 0.146(5) Uani 0.660(7) 1 d D U P D -2
C68A C 0.9269(14) -0.1877(13) 0.8775(11) 0.134(5) Uani 0.660(7) 1 d D U P D -2
H68A H 0.877106 -0.215004 0.919023 0.161 Uiso 0.660(7) 1 calc R U P D -2
C69A C 0.9780(15) -0.1164(14) 0.8843(12) 0.140(4) Uani 0.660(7) 1 d D U P D -2
H69A H 0.961640 -0.095502 0.931598 0.168 Uiso 0.660(7) 1 calc R U P D -2
C70A C 1.0504(15) -0.0781(14) 0.8229(13) 0.150(5) Uani 0.660(7) 1 d D U P D -2
H70A H 1.082173 -0.031028 0.829174 0.180 Uiso 0.660(7) 1 calc R U P D -2
C71A C 1.0793(14) -0.1071(14) 0.7497(12) 0.142(4) Uani 0.660(7) 1 d D U P D -2
H71A H 1.131136 -0.082250 0.709379 0.171 Uiso 0.660(7) 1 calc R U P D -2
C72A C 1.0269(13) -0.1743(13) 0.7406(11) 0.139(5) Uani 0.660(7) 1 d D U P D -2
H72A H 1.040045 -0.191709 0.691359 0.167 Uiso 0.660(7) 1 calc R U P D -2
C73A C 0.9090(15) -0.2835(13) 0.7941(13) 0.132(7) Uani 0.660(7) 1 d D U P D -2
H73D H 0.954868 -0.334342 0.788432 0.198 Uiso 0.660(7) 1 d R U P D -2
H73E H 0.878268 -0.259472 0.744552 0.198 Uiso 0.660(7) 1 d R U P D -2
H73F H 0.861038 -0.304862 0.842742 0.198 Uiso 0.660(7) 1 d R U P D -2
C78A C 1.0845(13) 0.1066(14) 0.5201(12) 0.080(4) Uani 0.416(3) 1 d D U P E -2
H78A H 1.114544 0.050926 0.505391 0.096 Uiso 0.416(3) 1 calc R U P E -2
Cl1A Cl 0.9666(3) 0.1153(3) 0.5095(5) 0.092(2) Uani 0.416(3) 1 d D U P E -2
Cl2A Cl 1.1446(3) 0.2004(3) 0.4516(3) 0.0665(14) Uani 0.416(3) 1 d D U P E -2
Cl3A Cl 1.0981(5) 0.0917(5) 0.6195(4) 0.0896(19) Uani 0.416(3) 1 d D U P E -2
C78B C 0.8929(19) -0.0359(19) 0.6246(19) 0.146(6) Uani 0.166(3) 1 d D U P F -3
H78B H 0.878735 -0.055286 0.578056 0.175 Uiso 0.166(3) 1 calc R U P F -3
Cl1B Cl 0.7864(13) -0.0278(18) 0.6866(16) 0.169(9) Uani 0.166(3) 1 d D U P F -3
Cl2B Cl 0.9423(13) 0.0700(12) 0.5788(11) 0.114(5) Uani 0.166(3) 1 d D U P F -3
Cl3B Cl 0.9710(17) -0.1180(14) 0.6725(17) 0.171(6) Uani 0.166(3) 1 d D U P F -3
C74 C 0.4696(11) 0.4650(12) 0.3519(10) 0.061(4) Uani 0.5 1 d . . P G 1
H74A H 0.529934 0.442944 0.325244 0.091 Uiso 0.5 1 calc R U P G 1
H74B H 0.445395 0.521447 0.314007 0.091 Uiso 0.5 1 calc R U P G 1
H74C H 0.423618 0.418718 0.366100 0.091 Uiso 0.5 1 calc R U P G 1
C75 C 0.4846(5) 0.4829(5) 0.4287(4) 0.0506(18) Uani 1 1 d . . . . .
H75 H 0.474020 0.471274 0.380180 0.061 Uiso 0.5 1 calc R U P G 2
C76 C 0.5659(5) 0.4467(5) 0.4634(5) 0.0506(18) Uani 1 1 d . . . . .
H76 H 0.611610 0.409866 0.438305 0.061 Uiso 1 1 calc R U . . .
C77 C 0.5813(5) 0.4634(5) 0.5335(4) 0.0490(17) Uani 1 1 d . . . . .
H77 H 0.637556 0.437981 0.556367 0.059 Uiso 1 1 calc R U . . .
C78 C 0.9211(13) -0.0673(15) 0.9676(14) 0.110(5) Uani 0.419(3) 1 d D U P H -1
H78 H 0.918415 -0.123013 1.016747 0.132 Uiso 0.419(3) 1 calc R U P H -1
Cl1 Cl 0.8311(4) 0.0089(4) 0.9905(4) 0.099(2) Uani 0.419(3) 1 d D U P H -1
Cl2 Cl 0.9018(6) -0.1014(6) 0.8837(5) 0.113(2) Uani 0.419(3) 1 d D U P H -1
Cl3 Cl 1.0311(4) -0.0298(5) 0.9523(5) 0.108(2) Uani 0.419(3) 1 d D U P H -1
O4 O 0.4862(5) 0.2112(4) 0.2697(3) 0.0640(15) Uani 1 1 d . . . . .
H4A H 0.520(7) 0.253(7) 0.229(7) 0.096 Uiso 1 1 d . U . . .
H4B H 0.431(8) 0.249(7) 0.276(6) 0.096 Uiso 1 1 d . U . . .
C24 C 0.3544(16) 0.0150(18) 0.1840(13) 0.105(7) Uani 0.468(16) 1 d D U P A 2
H24D H 0.307294 0.041719 0.146879 0.158 Uiso 0.468(16) 1 calc R U P A 2
H24E H 0.364905 -0.050604 0.191225 0.158 Uiso 0.468(16) 1 calc R U P A 2
H24F H 0.414136 0.043898 0.160220 0.158 Uiso 0.468(16) 1 calc R U P A 2
C25 C 0.305(2) 0.1434(12) 0.225(2) 0.131(7) Uani 0.468(16) 1 d D U P A 2
H25D H 0.365039 0.166413 0.192606 0.196 Uiso 0.468(16) 1 calc R U P A 2
H25E H 0.286292 0.171453 0.269968 0.196 Uiso 0.468(16) 1 calc R U P A 2
H25F H 0.255883 0.158769 0.189598 0.196 Uiso 0.468(16) 1 calc R U P A 2
C41A C 0.7227(15) 0.140(2) 1.048(2) 0.070(7) Uani 0.245(17) 1 d D U P B 2
H41D H 0.727966 0.079957 1.089559 0.105 Uiso 0.245(17) 1 calc R U P B 2
H41E H 0.774132 0.175669 1.047518 0.105 Uiso 0.245(17) 1 calc R U P B 2
H41F H 0.727337 0.131030 0.993188 0.105 Uiso 0.245(17) 1 calc R U P B 2
C42A C 0.545(2) 0.159(2) 1.046(3) 0.078(8) Uani 0.245(17) 1 d D U P B 2
H42D H 0.565925 0.133803 0.999381 0.117 Uiso 0.245(17) 1 calc R U P B 2
H42E H 0.498416 0.211032 1.029541 0.117 Uiso 0.245(17) 1 calc R U P B 2
H42F H 0.514940 0.112014 1.093354 0.117 Uiso 0.245(17) 1 calc R U P B 2

loop_
_atom_site_aniso_label
_atom_site_aniso_U_11
_atom_site_aniso_U_22
_atom_site_aniso_U_33
_atom_site_aniso_U_23
_atom_site_aniso_U_13
_atom_site_aniso_U_12
C1 0.032(4) 0.117(7) 0.035(4) -0.032(4) -0.001(3) -0.028(4)
C2 0.034(4) 0.093(5) 0.024(3) -0.029(3) -0.004(2) -0.023(3)
C3 0.026(3) 0.092(5) 0.029(3) -0.029(3) -0.001(2) -0.019(3)
C4 0.031(4) 0.081(5) 0.034(3) -0.028(3) -0.005(3) -0.016(3)
C5 0.041(4) 0.073(5) 0.023(3) -0.018(3) -0.004(2) -0.026(3)
C6 0.037(4) 0.101(6) 0.029(3) -0.034(4) -0.001(3) -0.018(4)
C7 0.041(4) 0.095(6) 0.045(4) -0.035(4) -0.006(3) -0.012(4)
C8 0.052(4) 0.077(5) 0.033(3) -0.008(3) -0.005(3) -0.036(4)
C9 0.032(4) 0.087(5) 0.029(3) -0.030(3) 0.000(2) -0.018(3)
C10 0.043(4) 0.092(6) 0.030(3) -0.033(4) -0.006(3) -0.021(4)
C11 0.037(4) 0.092(6) 0.041(4) -0.035(4) -0.007(3) -0.018(4)
C12 0.036(4) 0.080(5) 0.045(4) -0.036(4) 0.001(3) -0.018(3)
C13 0.038(4) 0.088(6) 0.037(4) -0.032(4) -0.007(3) -0.014(4)
C14 0.030(3) 0.084(5) 0.035(3) -0.035(3) -0.002(3) -0.014(3)
C15 0.045(4) 0.086(6) 0.043(4) -0.036(4) -0.002(3) -0.018(4)
C16 0.045(4) 0.085(6) 0.052(4) -0.035(4) -0.005(3) -0.010(4)
C17 0.045(4) 0.077(6) 0.053(4) -0.034(4) -0.002(3) -0.010(4)
C18 0.057(5) 0.060(5) 0.054(4) -0.031(4) -0.003(3) -0.012(4)
C19 0.069(5) 0.067(5) 0.054(5) -0.033(4) 0.002(4) -0.012(4)
C20 0.088(7) 0.072(6) 0.046(4) -0.028(4) -0.004(4) -0.010(5)
C21 0.067(5) 0.083(6) 0.045(4) -0.033(4) -0.009(4) -0.008(4)
C22 0.055(5) 0.064(5) 0.068(5) -0.039(4) -0.010(4) -0.010(4)
C23 0.085(7) 0.070(6) 0.137(9) -0.020(6) -0.062(7) -0.019(5)
C24A 0.120(12) 0.115(12) 0.144(13) -0.006(11) -0.056(11) -0.013(11)
C25A 0.096(12) 0.085(11) 0.140(14) -0.014(11) -0.065(11) -0.020(9)
C26 0.029(3) 0.070(5) 0.026(3) -0.017(3) -0.004(2) -0.026(3)
C27 0.036(3) 0.061(4) 0.026(3) -0.015(3) -0.006(2) -0.021(3)
C28 0.030(3) 0.056(4) 0.028(3) -0.018(3) -0.001(2) -0.017(3)
C29 0.036(4) 0.063(4) 0.026(3) -0.016(3) -0.004(2) -0.017(3)
C30 0.035(4) 0.065(4) 0.034(3) -0.022(3) -0.008(3) -0.010(3)
C31 0.023(3) 0.073(5) 0.031(3) -0.022(3) -0.004(2) -0.016(3)
C32 0.035(3) 0.053(4) 0.024(3) -0.010(3) -0.004(2) -0.015(3)
C33 0.049(4) 0.049(4) 0.027(3) -0.016(3) -0.005(3) -0.015(3)
C34 0.030(3) 0.059(4) 0.031(3) -0.019(3) -0.005(2) -0.013(3)
C35 0.037(4) 0.069(4) 0.023(3) -0.019(3) -0.008(2) -0.017(3)
C36 0.035(4) 0.087(5) 0.022(3) -0.027(3) -0.005(2) -0.017(3)
C37 0.040(4) 0.074(5) 0.038(4) -0.032(4) -0.004(3) -0.012(3)
C38 0.051(4) 0.060(4) 0.030(3) -0.019(3) -0.008(3) -0.013(3)
C39 0.037(4) 0.082(5) 0.029(3) -0.011(3) -0.010(3) -0.022(3)
C40 0.062(5) 0.064(5) 0.047(4) 0.003(3) -0.018(3) -0.022(4)
C41 0.093(8) 0.067(7) 0.086(9) 0.007(6) -0.041(7) -0.020(6)
C42 0.084(8) 0.049(5) 0.046(6) -0.010(4) -0.007(5) -0.009(5)
C43 0.035(4) 0.085(5) 0.027(3) -0.026(3) -0.001(3) -0.022(3)
C44 0.037(4) 0.074(5) 0.027(3) -0.019(3) -0.004(3) -0.021(3)
C45 0.045(4) 0.068(5) 0.030(3) -0.020(3) -0.008(3) -0.016(3)
C46 0.055(4) 0.068(5) 0.023(3) -0.018(3) -0.007(3) -0.022(3)
C47 0.039(4) 0.069(5) 0.023(3) -0.014(3) -0.003(2) -0.023(3)
C48 0.035(4) 0.081(5) 0.025(3) -0.022(3) -0.002(2) -0.023(3)
C49 0.040(4) 0.063(4) 0.031(3) -0.023(3) -0.005(3) -0.017(3)
C50 0.047(4) 0.049(4) 0.032(3) -0.018(3) -0.005(3) -0.018(3)
C51 0.034(4) 0.047(4) 0.037(3) -0.015(3) -0.003(3) -0.015(3)
C52 0.037(4) 0.045(4) 0.038(3) -0.010(3) -0.004(3) -0.012(3)
C53 0.037(4) 0.057(4) 0.057(4) -0.022(3) -0.005(3) -0.012(3)
C54 0.049(5) 0.057(4) 0.061(5) -0.030(4) -0.003(3) -0.013(3)
C55 0.045(4) 0.054(4) 0.051(4) -0.021(3) -0.006(3) -0.016(3)
C56 0.031(4) 0.052(4) 0.040(3) -0.010(3) -0.007(3) -0.013(3)
C57 0.032(4) 0.078(5) 0.044(4) -0.031(4) -0.008(3) -0.016(3)
C58 0.082(6) 0.114(8) 0.041(4) -0.026(5) -0.016(4) -0.040(5)
C59 0.038(4) 0.073(5) 0.057(4) -0.035(4) -0.008(3) -0.016(3)
N1 0.050(4) 0.084(5) 0.049(4) -0.035(3) -0.011(3) -0.016(3)
N2 0.062(5) 0.090(6) 0.074(5) -0.031(4) -0.027(4) -0.013(4)
N3 0.066(5) 0.089(6) 0.076(5) -0.028(4) -0.027(4) -0.017(4)
N4 0.047(4) 0.067(4) 0.059(4) -0.036(3) -0.005(3) -0.008(3)
N5 0.068(5) 0.055(4) 0.099(6) -0.031(4) -0.032(4) -0.008(3)
N6 0.050(3) 0.049(3) 0.024(2) -0.015(2) -0.001(2) -0.020(2)
N7 0.096(5) 0.051(4) 0.027(3) -0.016(3) 0.002(3) -0.022(3)
N8 0.088(5) 0.052(4) 0.031(3) -0.016(3) 0.004(3) -0.021(3)
N9 0.032(3) 0.062(4) 0.023(2) -0.018(2) -0.0051(19) -0.016(2)
N10 0.050(3) 0.061(4) 0.028(3) -0.007(3) -0.009(2) -0.019(3)
N11 0.032(3) 0.074(4) 0.029(3) -0.023(3) -0.005(2) -0.017(3)
N12 0.036(3) 0.077(4) 0.033(3) -0.028(3) -0.007(2) -0.014(3)
N13 0.031(3) 0.071(4) 0.036(3) -0.020(3) -0.005(2) -0.015(3)
N14 0.033(3) 0.050(3) 0.035(3) -0.012(2) -0.004(2) -0.014(2)
N15 0.027(3) 0.070(4) 0.041(3) -0.025(3) -0.007(2) -0.010(2)
O1 0.071(4) 0.063(3) 0.080(4) -0.041(3) -0.012(3) -0.020(3)
O2 0.066(3) 0.095(4) 0.021(2) -0.009(2) -0.011(2) -0.034(3)
O3 0.035(3) 0.064(3) 0.070(3) -0.027(3) -0.013(2) -0.008(2)
C60 0.072(5) 0.094(5) 0.053(5) -0.007(4) -0.004(4) -0.010(5)
C61 0.074(5) 0.091(6) 0.052(5) -0.006(5) -0.004(5) -0.013(5)
C62 0.071(6) 0.093(7) 0.053(6) -0.004(6) -0.008(6) -0.017(6)
C63 0.069(6) 0.097(7) 0.056(6) -0.003(6) -0.011(6) -0.018(6)
C64 0.069(6) 0.100(7) 0.057(6) -0.006(6) -0.008(5) -0.013(6)
C65 0.068(6) 0.097(6) 0.054(5) -0.009(5) -0.005(5) -0.009(5)
C66 0.078(11) 0.098(11) 0.061(10) -0.004(10) 0.006(10) -0.004(10)
C60A 0.069(5) 0.098(5) 0.051(4) -0.007(4) -0.006(4) -0.013(4)
C61A 0.073(5) 0.096(5) 0.057(5) 0.005(4) -0.006(4) -0.013(4)
C62A 0.078(5) 0.092(6) 0.054(5) 0.000(5) 0.007(5) -0.008(5)
C63A 0.085(6) 0.096(6) 0.055(5) -0.006(5) 0.002(5) -0.005(5)
C64A 0.077(6) 0.098(6) 0.057(5) -0.011(5) -0.005(5) -0.003(5)
C65A 0.065(5) 0.096(6) 0.047(4) -0.018(4) -0.009(4) -0.008(5)
C66A 0.063(8) 0.120(9) 0.056(7) 0.002(7) -0.014(6) -0.046(7)
C67 0.127(7) 0.140(7) 0.119(7) -0.041(7) -0.020(7) 0.024(7)
C68 0.129(7) 0.142(7) 0.124(7) -0.040(7) -0.018(7) 0.019(7)
C69 0.128(7) 0.139(7) 0.127(7) -0.034(7) -0.015(7) 0.015(7)
C70 0.111(8) 0.123(8) 0.118(8) -0.036(7) -0.018(7) 0.006(8)
C71 0.086(7) 0.098(7) 0.096(7) -0.041(6) -0.028(6) 0.007(6)
C72 0.084(7) 0.099(7) 0.091(6) -0.044(6) -0.031(6) 0.007(6)
C73 0.144(12) 0.174(12) 0.139(11) -0.031(11) -0.018(11) 0.031(11)
C67A 0.137(8) 0.148(8) 0.142(8) -0.033(7) -0.041(7) 0.027(7)
C68A 0.127(8) 0.136(8) 0.131(8) -0.036(7) -0.032(7) 0.029(7)
C69A 0.126(7) 0.141(7) 0.134(7) -0.024(6) -0.025(6) 0.023(7)
C70A 0.134(8) 0.146(8) 0.146(8) -0.016(7) -0.026(7) 0.018(7)
C71A 0.133(7) 0.146(7) 0.133(7) -0.031(6) -0.023(6) 0.023(6)
C72A 0.125(8) 0.149(8) 0.127(8) -0.029(7) -0.030(7) 0.031(7)
C73A 0.147(14) 0.118(13) 0.141(13) -0.047(11) -0.054(11) 0.022(11)
C78A 0.067(7) 0.082(7) 0.100(7) -0.040(6) -0.026(6) 0.006(6)
Cl1A 0.044(3) 0.046(3) 0.177(6) -0.018(3) -0.026(3) 0.001(2)
Cl2A 0.043(3) 0.052(3) 0.103(4) -0.017(2) -0.018(2) 0.0005(19)
Cl3A 0.080(4) 0.117(5) 0.094(4) -0.065(4) -0.005(3) -0.014(3)
C78B 0.141(10) 0.159(10) 0.126(9) -0.044(9) -0.018(9) 0.031(9)
Cl1B 0.170(17) 0.187(18) 0.146(16) -0.061(14) -0.016(14) 0.020(15)
Cl2B 0.115(9) 0.138(9) 0.088(8) -0.046(7) -0.039(7) 0.062(8)
Cl3B 0.160(10) 0.181(10) 0.149(10) -0.032(9) -0.015(9) 0.020(9)
C74 0.041(9) 0.089(12) 0.061(9) -0.024(9) -0.011(7) -0.028(8)
C75 0.045(4) 0.065(5) 0.043(4) -0.010(3) -0.007(3) -0.024(3)
C76 0.037(4) 0.056(4) 0.057(4) -0.015(3) 0.003(3) -0.016(3)
C77 0.030(4) 0.062(5) 0.051(4) -0.005(3) -0.009(3) -0.014(3)
C78 0.100(8) 0.109(8) 0.115(8) -0.030(8) -0.021(8) 0.012(8)
Cl1 0.090(4) 0.072(4) 0.101(5) -0.003(3) 0.022(3) 0.009(3)
Cl2 0.116(6) 0.129(6) 0.103(5) -0.041(4) -0.039(4) 0.007(4)
Cl3 0.061(4) 0.093(4) 0.145(6) 0.005(4) -0.025(4) -0.006(3)
O4 0.068(4) 0.079(4) 0.040(3) -0.006(3) -0.008(3) -0.020(3)
C24 0.099(12) 0.091(12) 0.132(13) -0.002(12) -0.069(11) -0.037(10)
C25 0.123(13) 0.104(12) 0.160(14) -0.007(12) -0.060(12) -0.019(11)
C41A 0.078(11) 0.061(11) 0.058(11) 0.003(10) -0.009(11) -0.016(10)
C42A 0.089(14) 0.067(13) 0.067(13) 0.002(12) -0.018(12) -0.013(13)

loop_
_atom_type_symbol
_atom_type_description
_atom_type_scat_dispersion_real
_atom_type_scat_dispersion_imag
_atom_type_scat_source
C C 0.0150 0.0070 'International Tables Vol C Tables 4.2.6.8 and 6.1.1.4'
H H 0.0000 0.0000 'International Tables Vol C Tables 4.2.6.8 and 6.1.1.4'
Cl Cl 0.3281 0.5435 'International Tables Vol C Tables 4.2.6.8 and 6.1.1.4'
N N 0.0250 0.0140 'International Tables Vol C Tables 4.2.6.8 and 6.1.1.4'
O O 0.0410 0.0250 'International Tables Vol C Tables 4.2.6.8 and 6.1.1.4'

loop_
_geom_angle_atom_site_label_1
_geom_angle_atom_site_label_2
_geom_angle_atom_site_label_3
_geom_angle
_geom_angle_site_symmetry_1
_geom_angle_site_symmetry_3
_geom_angle_publ_flag
H1A C1 H1B 109.5 . . ?
H1A C1 H1C 109.5 . . ?
H1B C1 H1C 109.5 . . ?
C2 C1 H1A 109.5 . . ?
C2 C1 H1B 109.5 . . ?
C2 C1 H1C 109.5 . . ?
C1 C2 C3 113.0(5) . . ?
C1 C2 C4 111.6(6) . . ?
C1 C2 C5 112.6(6) . . ?
C4 C2 C3 106.3(5) . . ?
C5 C2 C3 106.1(5) . . ?
C5 C2 C4 106.8(5) . . ?
C6 C3 C2 115.6(5) . . ?
C9 C3 C2 104.0(6) . . ?
C9 C3 C6 111.1(6) . . ?
C48 C3 C2 104.1(5) . . ?
C48 C3 C6 110.9(6) . . ?
C48 C3 C9 110.6(5) . . ?
C7 C4 C2 116.3(6) . . ?
C14 C4 C2 104.2(5) . . ?
C14 C4 C7 109.6(6) . . ?
C14 C4 C31 114.2(5) . . ?
C31 C4 C2 103.5(6) . . ?
C31 C4 C7 109.2(5) . . ?
C8 C5 C2 117.2(5) . . ?
C26 C5 C2 104.5(6) . . ?
C26 C5 C8 110.6(5) . . ?
C26 C5 C47 110.5(5) . . ?
C47 C5 C2 104.2(5) . . ?
C47 C5 C8 109.6(6) . . ?
C3 C6 H6A 109.5 . . ?
C3 C6 H6B 109.5 . . ?
C3 C6 H6C 109.5 . . ?
H6A C6 H6B 109.5 . . ?
H6A C6 H6C 109.5 . . ?
H6B C6 H6C 109.5 . . ?
C4 C7 H7A 109.5 . . ?
C4 C7 H7B 109.5 . . ?
C4 C7 H7C 109.5 . . ?
H7A C7 H7B 109.5 . . ?
H7A C7 H7C 109.5 . . ?
H7B C7 H7C 109.5 . . ?
C5 C8 H8A 109.5 . . ?
C5 C8 H8B 109.5 . . ?
C5 C8 H8C 109.5 . . ?
H8A C8 H8B 109.5 . . ?
H8A C8 H8C 109.5 . . ?
H8B C8 H8C 109.5 . . ?
C10 C9 C3 127.0(6) . . ?
C14 C9 C3 112.7(5) . . ?
C14 C9 C10 120.3(7) . . ?
C9 C10 H10 120.2 . . ?
C11 C10 C9 119.7(7) . . ?
C11 C10 H10 120.2 . . ?
C10 C11 H11 120.0 . . ?
C10 C11 C12 119.9(6) . . ?
C12 C11 H11 120.0 . . ?
C11 C12 C13 121.5(7) . . ?
C11 C12 N1 118.6(6) . . ?
C13 C12 N1 119.8(7) . . ?
C12 C13 H13 121.2 . . ?
C14 C13 C12 117.5(7) . . ?
C14 C13 H13 121.2 . . ?
C9 C14 C4 112.3(6) . . ?
C9 C14 C13 121.1(6) . . ?
C13 C14 C4 126.5(6) . . ?
C16 C15 H15 127.8 . . ?
N1 C15 H15 127.8 . . ?
N1 C15 C16 104.4(7) . . ?
C15 C16 C17 128.9(7) . . ?
N3 C16 C15 108.9(7) . . ?
N3 C16 C17 122.2(8) . . ?
C21 C17 C16 121.8(7) . . ?
N4 C17 C16 114.8(7) . . ?
N4 C17 C21 123.3(7) . . ?
C19 C18 C22 119.7(7) . . ?
N4 C18 C19 124.1(8) . . ?
N4 C18 C22 116.2(7) . . ?
C18 C19 H19 121.0 . . ?
C18 C19 C20 117.9(8) . . ?
C20 C19 H19 121.0 . . ?
C19 C20 H20 120.5 . . ?
C21 C20 C19 119.0(8) . . ?
C21 C20 H20 120.5 . . ?
C17 C21 H21 120.6 . . ?
C20 C21 C17 118.8(8) . . ?
C20 C21 H21 120.6 . . ?
N5 C22 C18 117.0(7) . . ?
O1 C22 C18 119.4(8) . . ?
O1 C22 N5 123.5(8) . . ?
C24A C23 H23 115.3 . . ?
C24A C23 C25A 93.8(13) . . ?
C25A C23 H23 115.3 . . ?
N5 C23 H23 115.3 . . ?
N5 C23 H23A 112.1 . . ?
N5 C23 C24A 112.1(13) . . ?
N5 C23 C25A 102.4(10) . . ?
N5 C23 C24 111.7(13) . . ?
N5 C23 C25 114.0(12) . . ?
C24 C23 H23A 112.1 . . ?
C24 C23 C25 93.6(13) . . ?
C25 C23 H23A 112.1 . . ?
C23 C24A H24A 109.5 . . ?
C23 C24A H24B 109.5 . . ?
C23 C24A H24C 109.5 . . ?
H24A C24A H24B 109.5 . . ?
H24A C24A H24C 109.5 . . ?
H24B C24A H24C 109.5 . . ?
C23 C25A H25A 109.5 . . ?
C23 C25A H25B 109.5 . . ?
C23 C25A H25C 109.5 . . ?
H25A C25A H25B 109.5 . . ?
H25A C25A H25C 109.5 . . ?
H25B C25A H25C 109.5 . . ?
C27 C26 C5 126.4(7) . . ?
C31 C26 C5 112.3(6) . . ?
C31 C26 C27 121.3(6) . . ?
C26 C27 H27 121.1 . . ?
C28 C27 C26 117.9(6) . . ?
C28 C27 H27 121.1 . . ?
C27 C28 N6 118.8(6) . . ?
C29 C28 C27 121.4(6) . . ?
C29 C28 N6 119.8(5) . . ?
C28 C29 H29 119.9 . . ?
C28 C29 C30 120.3(6) . . ?
C30 C29 H29 119.9 . . ?
C29 C30 H30 120.6 . . ?
C31 C30 C29 118.9(7) . . ?
C31 C30 H30 120.6 . . ?
C26 C31 C4 112.4(6) . . ?
C26 C31 C30 120.3(6) . . ?
C30 C31 C4 127.2(7) . . ?
C33 C32 H32 127.8 . . ?
N6 C32 H32 127.8 . . ?
N6 C32 C33 104.3(6) . . ?
C32 C33 C34 128.1(6) . . ?
N8 C33 C32 109.0(5) . . ?
N8 C33 C34 122.9(6) . . ?
C38 C34 C33 121.6(6) . . ?
N9 C34 C33 115.0(6) . . ?
N9 C34 C38 123.4(6) . . ?
C36 C35 C39 120.2(6) . . ?
N9 C35 C36 122.9(6) . . ?
N9 C35 C39 116.9(6) . . ?
C35 C36 H36 120.4 . . ?
C37 C36 C35 119.2(6) . . ?
C37 C36 H36 120.4 . . ?
C36 C37 H37 120.8 . . ?
C36 C37 C38 118.5(7) . . ?
C38 C37 H37 120.8 . . ?
C34 C38 H38 120.6 . . ?
C37 C38 C34 118.7(7) . . ?
C37 C38 H38 120.6 . . ?
N10 C39 C35 116.6(5) . . ?
O2 C39 C35 119.5(7) . . ?
O2 C39 N10 124.0(7) . . ?
C41 C40 H40 106.0 . . ?
C42 C40 H40 106.0 . . ?
C42 C40 C41 118.4(10) . . ?
N10 C40 H40 106.0 . . ?
N10 C40 H40A 107.9 . . ?
N10 C40 C41 108.3(7) . . ?
N10 C40 C42 111.3(7) . . ?
N10 C40 C41A 111.0(13) . . ?
N10 C40 C42A 106.7(15) . . ?
C41A C40 H40A 107.9 . . ?
C42A C40 H40A 107.9 . . ?
C42A C40 C41A 115.3(14) . . ?
C40 C41 H41A 109.5 . . ?
C40 C41 H41B 109.5 . . ?
C40 C41 H41C 109.5 . . ?
H41A C41 H41B 109.5 . . ?
H41A C41 H41C 109.5 . . ?
H41B C41 H41C 109.5 . . ?
C40 C42 H42A 109.5 . . ?
C40 C42 H42B 109.5 . . ?
C40 C42 H42C 109.5 . . ?
H42A C42 H42B 109.5 . . ?
H42A C42 H42C 109.5 . . ?
H42B C42 H42C 109.5 . . ?
C44 C43 H43 120.7 . . ?
C44 C43 C48 118.5(6) . . ?
C48 C43 H43 120.7 . . ?
C43 C44 C45 122.2(6) . . ?
C43 C44 N11 119.6(6) . . ?
C45 C44 N11 118.2(6) . . ?
C44 C45 H45 120.7 . . ?
C44 C45 C46 118.5(7) . . ?
C46 C45 H45 120.7 . . ?
C45 C46 H46 120.1 . . ?
C47 C46 C45 119.8(6) . . ?
C47 C46 H46 120.1 . . ?
C46 C47 C5 127.2(6) . . ?
C48 C47 C5 111.8(6) . . ?
C48 C47 C46 120.9(6) . . ?
C43 C48 C3 126.4(6) . . ?
C47 C48 C3 113.6(6) . . ?
C47 C48 C43 120.1(7) . . ?
C50 C49 H49 127.1 . . ?
N11 C49 H49 127.1 . . ?
N11 C49 C50 105.8(6) . . ?
C49 C50 C51 131.0(6) . . ?
N13 C50 C49 107.1(6) . . ?
N13 C50 C51 121.9(5) . . ?
C55 C51 C50 122.3(6) . . ?
N14 C51 C50 116.0(6) . . ?
N14 C51 C55 121.7(6) . . ?
C53 C52 C56 119.2(6) . . ?
N14 C52 C53 124.0(6) . . ?
N14 C52 C56 116.8(6) . . ?
C52 C53 H53 121.2 . . ?
C52 C53 C54 117.7(7) . . ?
C54 C53 H53 121.2 . . ?
C53 C54 H54 120.5 . . ?
C55 C54 C53 119.0(7) . . ?
C55 C54 H54 120.5 . . ?
C51 C55 H55 120.0 . . ?
C54 C55 C51 120.0(6) . . ?
C54 C55 H55 120.0 . . ?
N15 C56 C52 114.6(6) . . ?
O3 C56 C52 119.8(6) . . ?
O3 C56 N15 125.5(6) . . ?
C58 C57 H57 108.1 . . ?
C59 C57 H57 108.1 . . ?
C59 C57 C58 112.4(7) . . ?
N15 C57 H57 108.1 . . ?
N15 C57 C58 109.7(6) . . ?
N15 C57 C59 110.5(6) . . ?
C57 C58 H58A 109.5 . . ?
C57 C58 H58B 109.5 . . ?
C57 C58 H58C 109.5 . . ?
H58A C58 H58B 109.5 . . ?
H58A C58 H58C 109.5 . . ?
H58B C58 H58C 109.5 . . ?
C57 C59 H59A 109.5 . . ?
C57 C59 H59B 109.5 . . ?
C57 C59 H59C 109.5 . . ?
H59A C59 H59B 109.5 . . ?
H59A C59 H59C 109.5 . . ?
H59B C59 H59C 109.5 . . ?
C15 N1 C12 128.8(7) . . ?
N2 N1 C12 120.6(6) . . ?
N2 N1 C15 110.6(7) . . ?
N3 N2 N1 107.5(6) . . ?
N2 N3 C16 108.6(7) . . ?
C17 N4 C18 116.8(7) . . ?
C22 N5 C23 122.9(7) . . ?
C22 N5 H5 118.6 . . ?
C23 N5 H5 118.6 . . ?
C32 N6 C28 128.8(6) . . ?
C32 N6 N7 110.8(5) . . ?
N7 N6 C28 120.3(5) . . ?
N8 N7 N6 107.1(5) . . ?
N7 N8 C33 108.9(6) . . ?
C34 N9 C35 117.2(6) . . ?
C39 N10 C40 123.5(6) . . ?
C39 N10 H10A 118.3 . . ?
C40 N10 H10A 118.3 . . ?
C49 N11 C44 129.9(5) . . ?
C49 N11 N12 110.6(5) . . ?
N12 N11 C44 119.5(5) . . ?
N13 N12 N11 106.8(5) . . ?
N12 N13 C50 109.7(5) . . ?
C52 N14 C51 117.7(6) . . ?
C56 N15 C57 122.2(5) . . ?
C56 N15 H15A 118.9 . . ?
C57 N15 H15A 118.9 . . ?
C61 C60 C66 122.1(9) . . ?
C65 C60 C61 117.2(8) . . ?
C65 C60 C66 120.7(9) . . ?
C60 C61 H61 120.3 . . ?
C62 C61 C60 119.3(8) . . ?
C62 C61 H61 120.3 . . ?
C61 C62 H62 118.9 . . ?
C63 C62 C61 122.3(9) . . ?
C63 C62 H62 118.9 . . ?
C62 C63 H63 120.6 . . ?
C62 C63 C64 118.8(9) . . ?
C64 C63 H63 120.6 . . ?
C63 C64 H64 120.3 . . ?
C65 C64 C63 119.5(9) . . ?
C65 C64 H64 120.3 . . ?
C60 C65 H65 118.5 . . ?
C64 C65 C60 123.0(9) . . ?
C64 C65 H65 118.5 . . ?
C60 C66 H66A 109.5 . . ?
C60 C66 H66B 109.5 . . ?
C60 C66 H66C 109.5 . . ?
H66A C66 H66B 109.5 . . ?
H66A C66 H66C 109.5 . . ?
H66B C66 H66C 109.5 . . ?
C61A C60A C66A 122.8(10) . . ?
C65A C60A C61A 116.6(9) . . ?
C65A C60A C66A 120.6(10) . . ?
C60A C61A H61A 120.5 . . ?
C62A C61A C60A 119.1(9) . . ?
C62A C61A H61A 120.5 . . ?
C61A C62A H62A 118.6 . . ?
C63A C62A C61A 122.8(10) . . ?
C63A C62A H62A 118.6 . . ?
C62A C63A H63A 120.7 . . ?
C62A C63A C64A 118.6(10) . . ?
C64A C63A H63A 120.7 . . ?
C63A C64A H64A 120.4 . . ?
C65A C64A C63A 119.2(10) . . ?
C65A C64A H64A 120.4 . . ?
C60A C65A H65A 118.1 . . ?
C64A C65A C60A 123.8(9) . . ?
C64A C65A H65A 118.1 . . ?
C60A C66A H66D 109.5 . . ?
C60A C66A H66E 109.5 . . ?
C60A C66A H66F 109.5 . . ?
H66D C66A H66E 109.5 . . ?
H66D C66A H66F 109.5 . . ?
H66E C66A H66F 109.5 . . ?
C72 C67 C68 123.8(10) . . ?
C72 C67 C73 118.5(11) . . ?
C73 C67 C68 117.7(11) . . ?
C67 C68 H68 121.7 . . ?
C67 C68 C69 116.5(9) . . ?
C69 C68 H68 121.7 . . ?
C68 C69 H69 119.9 . . ?
C70 C69 C68 120.3(10) . . ?
C70 C69 H69 119.9 . . ?
C69 C70 H70 119.0 . . ?
C69 C70 C71 122.1(10) . . ?
C71 C70 H70 119.0 . . ?
C70 C71 H71 120.9 . . ?
C72 C71 C70 118.3(9) . . ?
C72 C71 H71 120.9 . . ?
C67 C72 C71 119.1(9) . . ?
C67 C72 H72 120.5 . . ?
C71 C72 H72 120.5 . . ?
C67 C73 H73A 109.4 . . ?
C67 C73 H73B 110.3 . . ?
C67 C73 H73C 108.7 . . ?
H73A C73 H73B 109.5 . . ?
H73A C73 H73C 109.5 . . ?
H73B C73 H73C 109.5 . . ?
C72A C67A C68A 124.1(11) . . ?
C72A C67A C73A 118.5(13) . . ?
C73A C67A C68A 117.4(12) . . ?
C67A C68A H68A 122.4 . . ?
C67A C68A C69A 115.2(11) . . ?
C69A C68A H68A 122.4 . . ?
C68A C69A H69A 119.5 . . ?
C70A C69A C68A 121.1(11) . . ?
C70A C69A H69A 119.5 . . ?
C69A C70A H70A 118.9 . . ?
C69A C70A C71A 122.3(12) . . ?
C71A C70A H70A 118.9 . . ?
C70A C71A H71A 121.4 . . ?
C72A C71A C70A 117.2(11) . . ?
C72A C71A H71A 121.4 . . ?
C67A C72A C71A 119.9(11) . . ?
C67A C72A H72A 120.0 . . ?
C71A C72A H72A 120.0 . . ?
C67A C73A H73D 109.2 . . ?
C67A C73A H73E 109.6 . . ?
C67A C73A H73F 109.6 . . ?
H73D C73A H73E 109.5 . . ?
H73D C73A H73F 109.5 . . ?
H73E C73A H73F 109.5 . . ?
Cl1A C78A H78A 107.3 . . ?
Cl1A C78A Cl2A 112.2(11) . . ?
Cl2A C78A H78A 107.3 . . ?
Cl3A C78A H78A 107.3 . . ?
Cl3A C78A Cl1A 111.5(12) . . ?
Cl3A C78A Cl2A 111.1(11) . . ?
Cl1B C78B H78B 106.1 . . ?
Cl1B C78B Cl2B 112.4(13) . . ?
Cl2B C78B H78B 106.1 . . ?
Cl3B C78B H78B 106.1 . . ?
Cl3B C78B Cl1B 113.1(14) . . ?
Cl3B C78B Cl2B 112.4(13) . . ?
H74A C74 H74B 109.5 . . ?
H74A C74 H74C 109.5 . . ?
H74B C74 H74C 109.5 . . ?
C75 C74 H74A 109.5 . . ?
C75 C74 H74B 109.5 . . ?
C75 C74 H74C 109.5 . . ?
C76 C75 C74 120.1(9) . . ?
C76 C75 H75 120.7 . . ?
C76 C75 C77 118.5(7) . 2_666 ?
C77 C75 C74 121.4(9) 2_666 . ?
C77 C75 H75 120.7 2_666 . ?
C75 C76 H76 119.6 . . ?
C77 C76 C75 120.9(7) . . ?
C77 C76 H76 119.6 . . ?
C75 C77 H77 119.7 2_666 . ?
C76 C77 C75 120.6(7) . 2_666 ?
C76 C77 H77 119.7 . . ?
Cl1 C78 H78 106.7 . . ?
Cl1 C78 Cl2 110.8(11) . . ?
Cl2 C78 H78 106.7 . . ?
Cl3 C78 H78 106.7 . . ?
Cl3 C78 Cl1 113.7(12) . . ?
Cl3 C78 Cl2 111.9(12) . . ?
H4A O4 H4B 97(9) . . ?
C23 C24 H24D 109.5 . . ?
C23 C24 H24E 109.5 . . ?
C23 C24 H24F 109.5 . . ?
H24D C24 H24E 109.5 . . ?
H24D C24 H24F 109.5 . . ?
H24E C24 H24F 109.5 . . ?
C23 C25 H25D 109.5 . . ?
C23 C25 H25E 109.5 . . ?
C23 C25 H25F 109.5 . . ?
H25D C25 H25E 109.5 . . ?
H25D C25 H25F 109.5 . . ?
H25E C25 H25F 109.5 . . ?
C40 C41A H41D 109.5 . . ?
C40 C41A H41E 109.5 . . ?
C40 C41A H41F 109.5 . . ?
H41D C41A H41E 109.5 . . ?
H41D C41A H41F 109.5 . . ?
H41E C41A H41F 109.5 . . ?
C40 C42A H42D 109.5 . . ?
C40 C42A H42E 109.5 . . ?
C40 C42A H42F 109.5 . . ?
H42D C42A H42E 109.5 . . ?
H42D C42A H42F 109.5 . . ?
H42E C42A H42F 109.5 . . ?

loop_
_geom_bond_atom_site_label_1
_geom_bond_atom_site_label_2
_geom_bond_distance
_geom_bond_site_symmetry_2
_geom_bond_publ_flag
C1 H1A 0.9800 . ?
C1 H1B 0.9800 . ?
C1 H1C 0.9800 . ?
C1 C2 1.529(9) . ?
C2 C3 1.598(8) . ?
C2 C4 1.591(10) . ?
C2 C5 1.575(10) . ?
C3 C6 1.542(8) . ?
C3 C9 1.520(10) . ?
C3 C48 1.495(10) . ?
C4 C7 1.535(10) . ?
C4 C14 1.529(8) . ?
C4 C31 1.531(8) . ?
C5 C8 1.546(9) . ?
C5 C26 1.516(8) . ?
C5 C47 1.532(9) . ?
C6 H6A 0.9800 . ?
C6 H6B 0.9800 . ?
C6 H6C 0.9800 . ?
C7 H7A 0.9800 . ?
C7 H7B 0.9800 . ?
C7 H7C 0.9800 . ?
C8 H8A 0.9800 . ?
C8 H8B 0.9800 . ?
C8 H8C 0.9800 . ?
C9 C10 1.394(8) . ?
C9 C14 1.381(10) . ?
C10 H10 0.9500 . ?
C10 C11 1.370(11) . ?
C11 H11 0.9500 . ?
C11 C12 1.388(10) . ?
C12 C13 1.399(9) . ?
C12 N1 1.420(10) . ?
C13 H13 0.9500 . ?
C13 C14 1.393(11) . ?
C15 H15 0.9500 . ?
C15 C16 1.369(11) . ?
C15 N1 1.357(9) . ?
C16 C17 1.472(11) . ?
C16 N3 1.365(10) . ?
C17 C21 1.387(12) . ?
C17 N4 1.338(10) . ?
C18 C19 1.379(11) . ?
C18 C22 1.503(11) . ?
C18 N4 1.350(9) . ?
C19 H19 0.9500 . ?
C19 C20 1.391(12) . ?
C20 H20 0.9500 . ?
C20 C21 1.382(12) . ?
C21 H21 0.9500 . ?
C22 N5 1.319(10) . ?
C22 O1 1.233(9) . ?
C23 H23 1.0000 . ?
C23 H23A 1.0000 . ?
C23 C24A 1.48(2) . ?
C23 C25A 1.677(19) . ?
C23 N5 1.450(11) . ?
C23 C24 1.49(2) . ?
C23 C25 1.673(19) . ?
C24A H24A 0.9800 . ?
C24A H24B 0.9800 . ?
C24A H24C 0.9800 . ?
C25A H25A 0.9800 . ?
C25A H25B 0.9800 . ?
C25A H25C 0.9800 . ?
C26 C27 1.391(9) . ?
C26 C31 1.381(10) . ?
C27 H27 0.9500 . ?
C27 C28 1.389(8) . ?
C28 C29 1.373(9) . ?
C28 N6 1.437(8) . ?
C29 H29 0.9500 . ?
C29 C30 1.398(9) . ?
C30 H30 0.9500 . ?
C30 C31 1.381(9) . ?
C32 H32 0.9500 . ?
C32 C33 1.363(9) . ?
C32 N6 1.351(7) . ?
C33 C34 1.479(8) . ?
C33 N8 1.358(9) . ?
C34 C38 1.394(9) . ?
C34 N9 1.338(8) . ?
C35 C36 1.392(10) . ?
C35 C39 1.497(10) . ?
C35 N9 1.346(7) . ?
C36 H36 0.9500 . ?
C36 C37 1.382(10) . ?
C37 H37 0.9500 . ?
C37 C38 1.386(9) . ?
C38 H38 0.9500 . ?
C39 N10 1.326(9) . ?
C39 O2 1.242(7) . ?
C40 H40 1.0000 . ?
C40 H40A 1.0000 . ?
C40 C41 1.509(13) . ?
C40 C42 1.473(12) . ?
C40 N10 1.466(9) . ?
C40 C41A 1.528(16) . ?
C40 C42A 1.487(15) . ?
C41 H41A 0.9800 . ?
C41 H41B 0.9800 . ?
C41 H41C 0.9800 . ?
C42 H42A 0.9800 . ?
C42 H42B 0.9800 . ?
C42 H42C 0.9800 . ?
C43 H43 0.9500 . ?
C43 C44 1.372(10) . ?
C43 C48 1.398(9) . ?
C44 C45 1.387(9) . ?
C44 N11 1.442(8) . ?
C45 H45 0.9500 . ?
C45 C46 1.389(9) . ?
C46 H46 0.9500 . ?
C46 C47 1.386(10) . ?
C47 C48 1.369(9) . ?
C49 H49 0.9500 . ?
C49 C50 1.375(8) . ?
C49 N11 1.334(9) . ?
C50 C51 1.458(9) . ?
C50 N13 1.370(8) . ?
C51 C55 1.389(9) . ?
C51 N14 1.347(8) . ?
C52 C53 1.381(10) . ?
C52 C56 1.526(9) . ?
C52 N14 1.337(8) . ?
C53 H53 0.9500 . ?
C53 C54 1.394(10) . ?
C54 H54 0.9500 . ?
C54 C55 1.368(10) . ?
C55 H55 0.9500 . ?
C56 N15 1.328(9) . ?
C56 O3 1.224(8) . ?
C57 H57 1.0000 . ?
C57 C58 1.519(10) . ?
C57 C59 1.505(11) . ?
C57 N15 1.483(8) . ?
C58 H58A 0.9800 . ?
C58 H58B 0.9800 . ?
C58 H58C 0.9800 . ?
C59 H59A 0.9800 . ?
C59 H59B 0.9800 . ?
C59 H59C 0.9800 . ?
N1 N2 1.351(9) . ?
N2 N3 1.315(10) . ?
N5 H5 0.8800 . ?
N6 N7 1.352(8) . ?
N7 N8 1.307(8) . ?
N10 H10A 0.8800 . ?
N11 N12 1.362(7) . ?
N12 N13 1.305(7) . ?
N15 H15A 0.8800 . ?
C60 C61 1.401(11) . ?
C60 C65 1.379(11) . ?
C60 C66 1.502(16) . ?
C61 H61 0.9500 . ?
C61 C62 1.383(12) . ?
C62 H62 0.9500 . ?
C62 C63 1.358(12) . ?
C63 H63 0.9500 . ?
C63 C64 1.382(12) . ?
C64 H64 0.9500 . ?
C64 C65 1.364(12) . ?
C65 H65 0.9500 . ?
C66 H66A 0.9800 . ?
C66 H66B 0.9800 . ?
C66 H66C 0.9800 . ?
C60A C61A 1.402(12) . ?
C60A C65A 1.378(12) . ?
C60A C66A 1.509(16) . ?
C61A H61A 0.9500 . ?
C61A C62A 1.387(13) . ?
C62A H62A 0.9500 . ?
C62A C63A 1.351(13) . ?
C63A H63A 0.9500 . ?
C63A C64A 1.384(13) . ?
C64A H64A 0.9500 . ?
C64A C65A 1.358(13) . ?
C65A H65A 0.9500 . ?
C66A H66D 0.9800 . ?
C66A H66E 0.9800 . ?
C66A H66F 0.9800 . ?
C67 C68 1.428(14) . ?
C67 C72 1.393(14) . ?
C67 C73 1.410(18) . ?
C68 H68 0.9500 . ?
C68 C69 1.434(14) . ?
C69 H69 0.9500 . ?
C69 C70 1.397(14) . ?
C70 H70 0.9500 . ?
C70 C71 1.430(14) . ?
C71 H71 0.9500 . ?
C71 C72 1.424(14) . ?
C72 H72 0.9500 . ?
C73 H73A 0.9800 . ?
C73 H73B 0.9801 . ?
C73 H73C 0.9804 . ?
C67A C68A 1.437(15) . ?
C67A C72A 1.385(15) . ?
C67A C73A 1.407(19) . ?
C68A H68A 0.9500 . ?
C68A C69A 1.446(16) . ?
C69A H69A 0.9500 . ?
C69A C70A 1.383(15) . ?
C70A H70A 0.9500 . ?
C70A C71A 1.444(15) . ?
C71A H71A 0.9500 . ?
C71A C72A 1.421(15) . ?
C72A H72A 0.9500 . ?
C73A H73D 0.9798 . ?
C73A H73E 0.9801 . ?
C73A H73F 0.9802 . ?
C78A H78A 1.0000 . ?
C78A Cl1A 1.722(18) . ?
C78A Cl2A 1.77(2) . ?
C78A Cl3A 1.70(2) . ?
C78B H78B 1.0000 . ?
C78B Cl1B 1.72(2) . ?
C78B Cl2B 1.76(2) . ?
C78B Cl3B 1.70(2) . ?
C74 H74A 0.9800 . ?
C74 H74B 0.9800 . ?
C74 H74C 0.9800 . ?
C74 C75 1.491(16) . ?
C75 H75 0.9500 . ?
C75 C76 1.385(10) . ?
C75 C77 1.391(11) 2_666 ?
C76 H76 0.9500 . ?
C76 C77 1.372(10) . ?
C77 H77 0.9500 . ?
C78 H78 1.0000 . ?
C78 Cl1 1.719(19) . ?
C78 Cl2 1.76(2) . ?
C78 Cl3 1.70(2) . ?
O4 H4A 0.90(11) . ?
O4 H4B 0.93(11) . ?
C24 H24D 0.9800 . ?
C24 H24E 0.9800 . ?
C24 H24F 0.9800 . ?
C25 H25D 0.9800 . ?
C25 H25E 0.9800 . ?
C25 H25F 0.9800 . ?
C41A H41D 0.9800 . ?
C41A H41E 0.9800 . ?
C41A H41F 0.9800 . ?
C42A H42D 0.9800 . ?
C42A H42E 0.9800 . ?
C42A H42F 0.9800 . ?

loop_
_geom_hbond_atom_site_label_D
_geom_hbond_atom_site_label_H
_geom_hbond_atom_site_label_A
_geom_hbond_distance_DH
_geom_hbond_distance_HA
_geom_hbond_distance_DA
_geom_hbond_angle_DHA
_geom_hbond_site_symmetry_A
_geom_hbond_publ_flag
C11 H11 O2 0.95 2.52 3.211(8) 130.0 1_554 yes
C15 H15 O4 0.95 2.44 3.387(10) 174.3 . yes
C32 H32 N14 0.95 2.45 3.402(9) 177.1 2_666 yes
C37 H37 N12 0.95 2.60 3.296(8) 130.6 1_556 yes
C49 H49 O1 0.95 2.18 3.067(8) 155.2 1_565 yes
C55 H55 O1 0.95 2.45 3.373(9) 165.2 1_565 yes
N10 H10A N13 0.88 2.29 3.084(7) 149.9 2_666 yes
N15 H15A N9 0.88 2.70 3.485(8) 149.7 2_666 yes
C65 H65 O3 0.95 2.68 3.424(16) 135.3 2_566 yes
C63A H63A N4 0.95 2.81 3.417(13) 122.3 2_656 yes
C65A H65A O3 0.95 2.49 3.436(12) 174.5 2_566 yes
C78A H78A N2 1.00 2.56 3.46(2) 148.8 2_756 yes
C78A H78A N3 1.00 2.28 3.01(2) 128.4 2_756 yes
C74 H74B N11 0.98 2.55 3.345(18) 137.9 . yes
C74 H74C N7 0.98 2.52 3.389(15) 148.3 2_666 yes
C78 H78 O3 1.00 2.26 3.17(2) 150.0 1_646 yes
O4 H4A O2 0.90(11) 1.91(11) 2.810(7) 174(10) 1_554 yes
O4 H4B N8 0.93(11) 2.19(11) 3.108(10) 167(9) 2_666 yes
C25 H25D O4 0.98 2.65 3.22(3) 117.8 . yes
C42A H42E N13 0.98 3.16 3.51(4) 102.7 2_666 yes

loop_
_geom_torsion_atom_site_label_1
_geom_torsion_atom_site_label_2
_geom_torsion_atom_site_label_3
_geom_torsion_atom_site_label_4
_geom_torsion
_geom_torsion_site_symmetry_1
_geom_torsion_site_symmetry_2
_geom_torsion_site_symmetry_3
_geom_torsion_site_symmetry_4
_geom_torsion_publ_flag
C1 C2 C3 C6 -5.1(10) . . . . ?
C1 C2 C3 C9 117.0(7) . . . . ?
C1 C2 C3 C48 -127.1(7) . . . . ?
C1 C2 C4 C7 -1.1(8) . . . . ?
C1 C2 C4 C14 -121.8(5) . . . . ?
C1 C2 C4 C31 118.6(5) . . . . ?
C1 C2 C5 C8 6.5(8) . . . . ?
C1 C2 C5 C26 -116.3(6) . . . . ?
C1 C2 C5 C47 127.7(6) . . . . ?
C2 C3 C9 C10 -175.7(6) . . . . ?
C2 C3 C9 C14 8.3(7) . . . . ?
C2 C3 C48 C43 -177.8(6) . . . . ?
C2 C3 C48 C47 1.6(7) . . . . ?
C2 C4 C14 C9 3.4(7) . . . . ?
C2 C4 C14 C13 179.1(6) . . . . ?
C2 C4 C31 C26 1.3(6) . . . . ?
C2 C4 C31 C30 -174.9(6) . . . . ?
C2 C5 C26 C27 175.5(5) . . . . ?
C2 C5 C26 C31 -6.1(6) . . . . ?
C2 C5 C47 C46 176.6(6) . . . . ?
C2 C5 C47 C48 -2.9(7) . . . . ?
C3 C2 C4 C7 122.5(6) . . . . ?
C3 C2 C4 C14 1.8(6) . . . . ?
C3 C2 C4 C31 -117.8(5) . . . . ?
C3 C2 C5 C8 -117.6(6) . . . . ?
C3 C2 C5 C26 119.6(5) . . . . ?
C3 C2 C5 C47 3.7(6) . . . . ?
C3 C9 C10 C11 -176.7(6) . . . . ?
C3 C9 C14 C4 -7.6(8) . . . . ?
C3 C9 C14 C13 176.3(6) . . . . ?
C4 C2 C3 C6 -127.8(7) . . . . ?
C4 C2 C3 C9 -5.7(6) . . . . ?
C4 C2 C3 C48 110.2(6) . . . . ?
C4 C2 C5 C8 129.3(6) . . . . ?
C4 C2 C5 C26 6.5(6) . . . . ?
C4 C2 C5 C47 -109.5(5) . . . . ?
C5 C2 C3 C6 118.7(7) . . . . ?
C5 C2 C3 C9 -119.2(5) . . . . ?
C5 C2 C3 C48 -3.2(7) . . . . ?
C5 C2 C4 C7 -124.5(6) . . . . ?
C5 C2 C4 C14 114.8(5) . . . . ?
C5 C2 C4 C31 -4.8(6) . . . . ?
C5 C26 C27 C28 179.6(5) . . . . ?
C5 C26 C31 C4 3.1(7) . . . . ?
C5 C26 C31 C30 179.6(5) . . . . ?
C5 C47 C48 C3 0.8(8) . . . . ?
C5 C47 C48 C43 -179.7(6) . . . . ?
C6 C3 C9 C10 -50.7(9) . . . . ?
C6 C3 C9 C14 133.3(6) . . . . ?
C6 C3 C48 C43 57.2(9) . . . . ?
C6 C3 C48 C47 -123.4(6) . . . . ?
C7 C4 C14 C9 -121.7(7) . . . . ?
C7 C4 C14 C13 54.1(8) . . . . ?
C7 C4 C31 C26 125.7(6) . . . . ?
C7 C4 C31 C30 -50.5(8) . . . . ?
C8 C5 C26 C27 48.5(8) . . . . ?
C8 C5 C26 C31 -133.0(6) . . . . ?
C8 C5 C47 C46 -57.2(8) . . . . ?
C8 C5 C47 C48 123.3(6) . . . . ?
C9 C3 C48 C43 -66.7(8) . . . . ?
C9 C3 C48 C47 112.7(6) . . . . ?
C9 C10 C11 C12 1.5(11) . . . . ?
C10 C9 C14 C4 176.1(6) . . . . ?
C10 C9 C14 C13 0.0(10) . . . . ?
C10 C11 C12 C13 -1.1(11) . . . . ?
C10 C11 C12 N1 -178.2(7) . . . . ?
C11 C12 C13 C14 0.2(10) . . . . ?
C11 C12 N1 C15 -19.5(11) . . . . ?
C11 C12 N1 N2 159.5(7) . . . . ?
C12 C13 C14 C4 -175.1(6) . . . . ?
C12 C13 C14 C9 0.4(10) . . . . ?
C12 N1 N2 N3 -179.9(7) . . . . ?
C13 C12 N1 C15 163.4(7) . . . . ?
C13 C12 N1 N2 -17.6(10) . . . . ?
C14 C4 C31 C26 -111.3(7) . . . . ?
C14 C4 C31 C30 72.5(8) . . . . ?
C14 C9 C10 C11 -1.0(10) . . . . ?
C15 C16 C17 C21 -175.5(8) . . . . ?
C15 C16 C17 N4 3.1(12) . . . . ?
C15 C16 N3 N2 -0.5(9) . . . . ?
C15 N1 N2 N3 -0.7(9) . . . . ?
C16 C15 N1 C12 179.5(7) . . . . ?
C16 C15 N1 N2 0.4(8) . . . . ?
C16 C17 C21 C20 179.0(7) . . . . ?
C16 C17 N4 C18 -179.0(6) . . . . ?
C17 C16 N3 N2 -178.7(7) . . . . ?
C18 C19 C20 C21 -0.2(11) . . . . ?
C18 C22 N5 C23 179.9(9) . . . . ?
C19 C18 C22 N5 173.5(7) . . . . ?
C19 C18 C22 O1 -6.5(11) . . . . ?
C19 C18 N4 C17 0.0(11) . . . . ?
C19 C20 C21 C17 -0.1(12) . . . . ?
C21 C17 N4 C18 -0.3(11) . . . . ?
C22 C18 C19 C20 180.0(7) . . . . ?
C22 C18 N4 C17 -179.7(6) . . . . ?
C24A C23 N5 C22 -133.2(15) . . . . ?
C25A C23 N5 C22 127.5(12) . . . . ?
C26 C5 C47 C46 64.8(9) . . . . ?
C26 C5 C47 C48 -114.6(6) . . . . ?
C26 C27 C28 C29 -0.3(9) . . . . ?
C26 C27 C28 N6 -178.5(5) . . . . ?
C27 C26 C31 C4 -178.4(5) . . . . ?
C27 C26 C31 C30 -1.9(9) . . . . ?
C27 C28 C29 C30 0.0(9) . . . . ?
C27 C28 N6 C32 178.7(6) . . . . ?
C27 C28 N6 N7 2.8(8) . . . . ?
C28 C29 C30 C31 -0.6(9) . . . . ?
C28 N6 N7 N8 176.4(6) . . . . ?
C29 C28 N6 C32 0.5(9) . . . . ?
C29 C28 N6 N7 -175.3(6) . . . . ?
C29 C30 C31 C4 177.5(6) . . . . ?
C29 C30 C31 C26 1.5(9) . . . . ?
C31 C4 C14 C9 115.5(7) . . . . ?
C31 C4 C14 C13 -68.7(9) . . . . ?
C31 C26 C27 C28 1.3(8) . . . . ?
C32 C33 C34 C38 170.3(6) . . . . ?
C32 C33 C34 N9 -8.4(9) . . . . ?
C32 C33 N8 N7 0.2(8) . . . . ?
C32 N6 N7 N8 -0.2(8) . . . . ?
C33 C32 N6 C28 -175.9(6) . . . . ?
C33 C32 N6 N7 0.3(7) . . . . ?
C33 C34 C38 C37 -179.4(6) . . . . ?
C33 C34 N9 C35 -178.9(5) . . . . ?
C34 C33 N8 N7 -179.0(6) . . . . ?
C35 C36 C37 C38 1.1(9) . . . . ?
C35 C39 N10 C40 179.1(6) . . . . ?
C36 C35 C39 N10 167.8(6) . . . . ?
C36 C35 C39 O2 -11.4(9) . . . . ?
C36 C35 N9 C34 -2.3(9) . . . . ?
C36 C37 C38 C34 -1.0(10) . . . . ?
C38 C34 N9 C35 2.4(9) . . . . ?
C39 C35 C36 C37 -178.7(6) . . . . ?
C39 C35 N9 C34 177.1(5) . . . . ?
C41 C40 N10 C39 -74.3(11) . . . . ?
C42 C40 N10 C39 153.9(9) . . . . ?
C43 C44 C45 C46 -0.2(10) . . . . ?
C43 C44 N11 C49 167.0(7) . . . . ?
C43 C44 N11 N12 -12.5(9) . . . . ?
C44 C43 C48 C3 178.7(6) . . . . ?
C44 C43 C48 C47 -0.7(10) . . . . ?
C44 C45 C46 C47 0.3(10) . . . . ?
C44 N11 N12 N13 179.7(5) . . . . ?
C45 C44 N11 C49 -12.6(10) . . . . ?
C45 C44 N11 N12 167.9(6) . . . . ?
C45 C46 C47 C5 180.0(6) . . . . ?
C45 C46 C47 C48 -0.6(10) . . . . ?
C46 C47 C48 C3 -178.7(6) . . . . ?
C46 C47 C48 C43 0.8(10) . . . . ?
C47 C5 C26 C27 -73.0(7) . . . . ?
C47 C5 C26 C31 105.5(6) . . . . ?
C48 C3 C9 C10 73.0(8) . . . . ?
C48 C3 C9 C14 -103.0(6) . . . . ?
C48 C43 C44 C45 0.4(10) . . . . ?
C48 C43 C44 N11 -179.2(6) . . . . ?
C49 C50 C51 C55 16.3(11) . . . . ?
C49 C50 C51 N14 -161.8(7) . . . . ?
C49 C50 N13 N12 0.2(7) . . . . ?
C49 N11 N12 N13 0.1(7) . . . . ?
C50 C49 N11 C44 -179.6(6) . . . . ?
C50 C49 N11 N12 0.0(7) . . . . ?
C50 C51 C55 C54 -179.6(6) . . . . ?
C50 C51 N14 C52 179.1(5) . . . . ?
C51 C50 N13 N12 -179.4(6) . . . . ?
C52 C53 C54 C55 0.0(11) . . . . ?
C52 C56 N15 C57 -179.5(5) . . . . ?
C53 C52 C56 N15 -177.5(6) . . . . ?
C53 C52 C56 O3 2.2(9) . . . . ?
C53 C52 N14 C51 0.1(9) . . . . ?
C53 C54 C55 C51 1.0(11) . . . . ?
C55 C51 N14 C52 1.0(9) . . . . ?
C56 C52 C53 C54 177.6(6) . . . . ?
C56 C52 N14 C51 -178.1(5) . . . . ?
C58 C57 N15 C56 100.9(8) . . . . ?
C59 C57 N15 C56 -134.7(6) . . . . ?
N1 C12 C13 C14 177.2(6) . . . . ?
N1 C15 C16 C17 178.1(7) . . . . ?
N1 C15 C16 N3 0.0(8) . . . . ?
N1 N2 N3 C16 0.7(9) . . . . ?
N3 C16 C17 C21 2.3(12) . . . . ?
N3 C16 C17 N4 -179.0(7) . . . . ?
N4 C17 C21 C20 0.4(12) . . . . ?
N4 C18 C19 C20 0.3(11) . . . . ?
N4 C18 C22 N5 -6.8(10) . . . . ?
N4 C18 C22 O1 173.2(7) . . . . ?
N6 C28 C29 C30 178.1(5) . . . . ?
N6 C32 C33 C34 178.8(6) . . . . ?
N6 C32 C33 N8 -0.4(7) . . . . ?
N6 N7 N8 C33 0.0(8) . . . . ?
N8 C33 C34 C38 -10.7(10) . . . . ?
N8 C33 C34 N9 170.6(6) . . . . ?
N9 C34 C38 C37 -0.8(10) . . . . ?
N9 C35 C36 C37 0.6(9) . . . . ?
N9 C35 C39 N10 -11.6(8) . . . . ?
N9 C35 C39 O2 169.2(6) . . . . ?
N11 C44 C45 C46 179.3(6) . . . . ?
N11 C49 C50 C51 179.4(6) . . . . ?
N11 C49 C50 N13 -0.1(7) . . . . ?
N11 N12 N13 C50 -0.2(7) . . . . ?
N13 C50 C51 C55 -164.3(6) . . . . ?
N13 C50 C51 N14 17.6(9) . . . . ?
N14 C51 C55 C54 -1.6(10) . . . . ?
N14 C52 C53 C54 -0.5(10) . . . . ?
N14 C52 C56 N15 0.8(8) . . . . ?
N14 C52 C56 O3 -179.5(6) . . . . ?
O1 C22 N5 C23 -0.1(14) . . . . ?
O2 C39 N10 C40 -1.7(11) . . . . ?
O3 C56 N15 C57 0.8(10) . . . . ?
C60 C61 C62 C63 0.1(3) . . . . ?
C61 C60 C65 C64 -0.1(7) . . . . ?
C61 C62 C63 C64 -0.2(7) . . . . ?
C62 C63 C64 C65 0.1(9) . . . . ?
C63 C64 C65 C60 0.0(9) . . . . ?
C65 C60 C61 C62 0.1(3) . . . . ?
C66 C60 C61 C62 -180.0(3) . . . . ?
C66 C60 C65 C64 179.9(5) . . . . ?
C60A C61A C62A C63A 0.0(3) . . . . ?
C61A C60A C65A C64A 0.2(6) . . . . ?
C61A C62A C63A C64A 0.0(6) . . . . ?
C62A C63A C64A C65A 0.1(8) . . . . ?
C63A C64A C65A C60A -0.3(9) . . . . ?
C65A C60A C61A C62A -0.1(3) . . . . ?
C66A C60A C61A C62A 180.0(3) . . . . ?
C66A C60A C65A C64A -179.9(5) . . . . ?
C67 C68 C69 C70 0.0(3) . . . . ?
C68 C67 C72 C71 0.3(6) . . . . ?
C68 C69 C70 C71 0.0(6) . . . . ?
C69 C70 C71 C72 0.2(8) . . . . ?
C70 C71 C72 C67 -0.3(8) . . . . ?
C72 C67 C68 C69 -0.1(3) . . . . ?
C73 C67 C68 C69 179.9(3) . . . . ?
C73 C67 C72 C71 -179.7(5) . . . . ?
C67A C68A C69A C70A 0(3) . . . . ?
C68A C67A C72A C71A 5(4) . . . . ?
C68A C69A C70A C71A 0(4) . . . . ?
C69A C70A C71A C72A 3(3) . . . . ?
C70A C71A C72A C67A -5(3) . . . . ?
C72A C67A C68A C69A -2(3) . . . . ?
C73A C67A C68A C69A -180(2) . . . . ?
C73A C67A C72A C71A -177(2) . . . . ?
C74 C75 C76 C77 179.2(9) . . . . ?
C75 C76 C77 C75 0.0(11) . . . 2_666 ?
C77 C75 C76 C77 0.0(11) 2_666 . . . ?
C24 C23 N5 C22 -84.4(15) . . . . ?
C25 C23 N5 C22 171.1(15) . . . . ?
C41A C40 N10 C39 -117.2(19) . . . . ?
C42A C40 N10 C39 116(2) . . . . ?
